data_7128231
loop_
_publ_author_name
'Thum, Katharina'
'Pahl, J\"urgen'
'Eyselein, Jonathan'
'Elsen, Holger'
'Langer, Jens'
'Harder, Sjoerd'

_publ_section_title
;
 Retro-Diels-Alder decomposition of norbornadiene mediated by a cationic
 magnesium complex.
;
_journal_issue 43
_journal_name_full 'Chemical communications (Cambridge, England)'
_journal_page_first 5278
_journal_page_last 5281
_journal_paper_doi 10.1039/d1cc01691a
_journal_volume 57
_journal_year 2021
_chemical_formula_moiety 'C75 H97 F2 Mg2 N4, B C24 F20'
_chemical_formula_sum 'C99 H97 B F22 Mg2 N4'
_chemical_formula_weight 1820.23
_space_group_crystal_system triclinic
_space_group_IT_number 2
_space_group_name_Hall '-P 1'
_space_group_name_H-M_alt 'P -1'
_atom_sites_solution_hydrogens geom
_atom_sites_solution_primary dual
_audit_creation_date 2019-02-25
_audit_creation_method
;
Olex2 1.2
(compiled 2018.05.29 svn.r3508 for OlexSys, GUI svn.r5506)
;
_audit_update_record
;
2021-03-29 deposited with the CCDC.	2021-04-26 downloaded from the CCDC.
;
_cell_angle_alpha 90.874(2)
_cell_angle_beta 90.208(3)
_cell_angle_gamma 92.266(3)
_cell_formula_units_Z 2
_cell_length_a 12.6804(4)
_cell_length_b 16.3144(5)
_cell_length_c 22.7319(7)
_cell_measurement_reflns_used 15494
_cell_measurement_temperature 100.0(2)
_cell_measurement_theta_max 72.7960
_cell_measurement_theta_min 3.4630
_cell_volume 4698.4(3)
_computing_cell_refinement 'CrysAlisPro 1.171.38.46 (Rigaku OD, 2015)'
_computing_data_collection 'CrysAlisPro 1.171.38.46 (Rigaku OD, 2015)'
_computing_data_reduction 'CrysAlisPro 1.171.38.46 (Rigaku OD, 2015)'
_computing_molecular_graphics 'Olex2 (Dolomanov et al., 2009)'
_computing_publication_material 'Olex2 (Dolomanov et al., 2009)'
_computing_structure_refinement 'ShelXL (Sheldrick, 2015)'
_computing_structure_solution 'ShelXT (Sheldrick, 2015)'
_diffrn_ambient_temperature 100.0(2)
_diffrn_detector_area_resol_mean 5.2903
_diffrn_detector_type AtlasS2
_diffrn_measured_fraction_theta_full 0.988
_diffrn_measured_fraction_theta_max 0.951
_diffrn_measurement_details
;
List of Runs (angles in degrees, time in seconds):

  # Type    Start    End  Width  t~exp~   \w     \q     \k     \f   Frames
#--------------------------------------------------------------------------
  1  \w    -53.00 -10.00   1.00    3.00    --  -41.15 125.00  30.00   43
  2  \w    -95.00  -8.00   1.00    3.00    --  -41.15 125.00 120.00   87
  3  \w    -95.00 -68.00   1.00    3.00    --  -41.15 125.00  30.00   27
  4  \w   -107.00 -22.00   1.00    3.00    --  -41.15 -38.00 -30.00   85
  5  \w   -114.00 -17.00   1.00    3.00    --  -41.15 -38.00-120.00   97
  6  \w     81.00 113.00   1.00   12.00    --  104.96  45.00-150.00   32
  7  \w    138.00 178.00   1.00   12.00    --  104.96  45.00-150.00   40
  8  \w     79.00 178.00   1.00   12.00    --  104.96  30.00  30.00   99
  9  \w     43.00 133.00   1.00   12.00    --  104.96 -30.00  30.00   90
 10  \w     42.00 121.00   1.00   12.00    --  104.96-125.00  60.00   79
 11  \w     29.00 136.00   1.00   12.00    --  104.96 -77.00  60.00  107
 12  \w     31.00 138.00   1.00   12.00    --  104.96 -77.00-150.00  107
 13  \w     29.00 120.00   1.00   12.00    --  104.96 -30.00-150.00   91
;
_diffrn_measurement_device 'four-circle diffractometer'
_diffrn_measurement_device_type 'SuperNova, Dual, Cu at zero, AtlasS2'
_diffrn_measurement_method '\w scans'
_diffrn_radiation_type CuK\a
_diffrn_radiation_wavelength 1.54184
_diffrn_reflns_av_R_equivalents 0.0346
_diffrn_reflns_av_unetI/netI 0.0498
_diffrn_reflns_Laue_measured_fraction_full 0.988
_diffrn_reflns_Laue_measured_fraction_max 0.951
_diffrn_reflns_limit_h_max 15
_diffrn_reflns_limit_h_min -15
_diffrn_reflns_limit_k_max 19
_diffrn_reflns_limit_k_min -20
_diffrn_reflns_limit_l_max 27
_diffrn_reflns_limit_l_min -27
_diffrn_reflns_number 28675
_diffrn_reflns_point_group_measured_fraction_full 0.988
_diffrn_reflns_point_group_measured_fraction_max 0.951
_diffrn_reflns_theta_full 67.684
_diffrn_reflns_theta_max 72.922
_diffrn_reflns_theta_min 3.312
_exptl_absorpt_coefficient_mu 1.016
_exptl_absorpt_correction_T_max 1.00000
_exptl_absorpt_correction_T_min 0.87336
_exptl_absorpt_correction_type multi-scan
_exptl_absorpt_process_details
;
CrysAlisPro 1.171.38.46 (Rigaku Oxford Diffraction, 2015)
Empirical absorption correction using spherical harmonics,
 implemented in SCALE3 ABSPACK scaling algorithm.
;
_exptl_crystal_colour 'clear colourless'
_exptl_crystal_colour_lustre clear
_exptl_crystal_colour_primary colourless
_exptl_crystal_density_diffrn 1.287
_exptl_crystal_description block
_exptl_crystal_F_000 1892
_exptl_crystal_size_max 0.236
_exptl_crystal_size_mid 0.098
_exptl_crystal_size_min 0.076
_refine_diff_density_max 0.307
_refine_diff_density_min -0.289
_refine_diff_density_rms 0.051
_refine_ls_extinction_method none
_refine_ls_goodness_of_fit_ref 1.014
_refine_ls_hydrogen_treatment constr
_refine_ls_matrix_type full
_refine_ls_number_parameters 1219
_refine_ls_number_reflns 17831
_refine_ls_number_restraints 288
_refine_ls_restrained_S_all 1.008
_refine_ls_R_factor_all 0.0492
_refine_ls_R_factor_gt 0.0436
_refine_ls_shift/su_max 0.001
_refine_ls_shift/su_mean 0.000
_refine_ls_structure_factor_coef Fsqd
_refine_ls_weighting_details 'w=1/[\s^2^(Fo^2^)+(0.0620P)^2^+1.3098P] where P=(Fo^2^+2Fc^2^)/3'
_refine_ls_weighting_scheme calc
_refine_ls_wR_factor_gt 0.1133
_refine_ls_wR_factor_ref 0.1191
_reflns_Friedel_coverage 0.000
_reflns_number_gt 15664
_reflns_number_total 17831
_reflns_threshold_expression 'I > 2\s(I)'
_cod_data_source_file d1cc01691a2.cif
_cod_data_source_block hasj180220a
_cod_depositor_comments 'Adding full bibliography for 7128228--7128235.cif.'
_cod_original_cell_volume 4698.4(2)
_cod_database_code 7128231
_shelx_shelxl_version_number 2016/6
_shelx_space_group_comment
;
The symmetry employed for this shelxl refinement is uniquely defined
by the following loop, which should always be used as a source of
symmetry information in preference to the above space-group names.
They are only intended as comments.
;
_olex2_refinement_description
;
1. Fixed Uiso
 At 1.2 times of:
  All C(H) groups
 At 1.5 times of:
  All C(H,H,H) groups
2. Restrained distances
 C75-C70 \\sim C75A-C70 \\sim C75A-C74A \\sim C75-C74 \\sim C74-C73 \\sim
C74A-C73A \\sim C73A-C72A ~
 C73-C72 \\sim C72A-C71A \\sim C72-C71 \\sim C71A-C70 \\sim C71-C70
 with sigma of 0.02
3. Uiso/Uaniso restraints and constraints
C71A \\sim C71 \\sim C72 \\sim C72A \\sim C73 \\sim C73A \\sim C74 \\sim C74A
\\sim C75A \\sim C75 \\sim C70: within 2A with sigma of 0.04 and sigma for
terminal atoms of 0.08
4. Rigid body (RIGU) restrains
 C70, C75A, C75, C74A, C74, C73, C73A, C72, C72A, C71, C71A
 with sigma for 1-2 distances of 0.004 and sigma for 1-3 distances of 0.004
5. Others
 Sof(C75A)=Sof(H75A)=Sof(C74A)=Sof(H74A)=Sof(C73A)=Sof(H73A)=Sof(C72A)=
 Sof(H72A)=Sof(C71A)=Sof(H71A)=1-FVAR(1)
 Sof(C75)=Sof(H75)=Sof(C74)=Sof(H74)=Sof(C71)=Sof(H71)=Sof(C73)=Sof(H73)=
 Sof(C72)=Sof(H72)=FVAR(1)
6.a Ternary CH refined with riding coordinates:
 C32(H32), C46(H46), C29(H29), C61(H61), C49(H49), C20(H20), C17(H17), C58(H58)
6.b Aromatic/amide H refined with riding coordinates:
 C8(H8), C25(H25), C3(H3), C26(H26), C4(H4), C5(H5), C37(H37), C65(H65),
 C2(H2), C27(H27), C1(H1), C42(H42), C75A(H75A), C74A(H74A), C73A(H73A),
 C72A(H72A), C71A(H71A), C43(H43), C44(H44), C69(H69), C15(H15), C14(H14),
 C56(H56), C75(H75), C13(H13), C66(H66), C54(H54), C67(H67), C68(H68), C55(H55),
  C74(H74), C71(H71), C73(H73), C72(H72)
6.c Idealised Me refined as rotating group:
 C10(H10a,H10b,H10c), C30(H30a,H30b,H30c), C6(H6a,H6b,H6c), C48(H48a,H48b,
 H48c), C35(H35a,H35b,H35c), C33(H33a,H33b,H33c), C47(H47a,H47b,H47c), C34(H34a,
 H34b,H34c), C31(H31a,H31b,H31c), C50(H50a,H50b,H50c), C19(H19a,H19b,H19c),
 C62(H62a,H62b,H62c), C39(H39a,H39b,H39c), C59(H59a,H59b,H59c), C21(H21a,H21b,
 H21c), C22(H22a,H22b,H22c), C18(H18a,H18b,H18c), C51(H51a,H51b,H51c), C63(H63a,
 H63b,H63c), C60(H60a,H60b,H60c)
;
_olex2_submission_special_instructions 'No special instructions were received'
_oxdiff_exptl_absorpt_empirical_details
;
Empirical correction (ABSPACK) includes:
- Absorption correction using spherical harmonics
- Frame scaling
- Detector area scaling
;

loop_
_space_group_symop_operation_xyz
'x, y, z'
'-x, -y, -z'

loop_
_atom_site_label
_atom_site_type_symbol
_atom_site_fract_x
_atom_site_fract_y
_atom_site_fract_z
_atom_site_U_iso_or_equiv
_atom_site_adp_type
_atom_site_occupancy
_atom_site_site_symmetry_order
_atom_site_calc_flag
_atom_site_refinement_flags_posn
_atom_site_refinement_flags_adp
_atom_site_refinement_flags_occupancy
_atom_site_disorder_assembly
_atom_site_disorder_group
Mg1 Mg 0.75460(4) 0.74168(3) 0.87163(2) 0.01729(11) Uani 1 1 d . . . . .
Mg2 Mg 0.81808(4) 0.68391(3) 0.68862(2) 0.01785(11) Uani 1 1 d . . . . .
F3 F 0.20188(7) 0.28274(5) 0.62368(4) 0.02147(18) Uani 1 1 d . . . . .
F17 F 0.11414(7) 0.14672(6) 0.69069(4) 0.0260(2) Uani 1 1 d . . . . .
F22 F 0.40561(8) 0.23902(5) 0.59695(4) 0.02395(19) Uani 1 1 d . . . . .
F4 F 0.19683(8) 0.42713(6) 0.57154(4) 0.0263(2) Uani 1 1 d . . . . .
F12 F 0.32298(7) 0.16970(6) 0.85140(4) 0.0254(2) Uani 1 1 d . . . . .
F18 F 0.27839(8) 0.06895(6) 0.75068(4) 0.0260(2) Uani 1 1 d . . . . .
F13 F 0.27386(8) 0.33407(6) 0.82890(4) 0.0295(2) Uani 1 1 d . . . . .
F7 F 0.44507(9) 0.39814(6) 0.76354(4) 0.0314(2) Uani 1 1 d . . . . .
F11 F 0.49133(8) 0.15547(7) 0.91857(4) 0.0308(2) Uani 1 1 d . . . . .
F8 F 0.54318(8) 0.27039(6) 0.69866(4) 0.0293(2) Uani 1 1 d . . . . .
F2 F 0.70811(8) 0.58516(6) 0.66325(5) 0.0321(2) Uani 1 1 d . . . . .
F10 F 0.68810(8) 0.19564(7) 0.87837(5) 0.0334(2) Uani 1 1 d . . . . .
F5 F 0.30696(9) 0.56080(6) 0.61795(4) 0.0308(2) Uani 1 1 d . . . . .
F6 F 0.42774(9) 0.54269(6) 0.71541(5) 0.0348(2) Uani 1 1 d . . . . .
F1 F 0.60655(8) 0.80519(6) 0.86473(5) 0.0321(2) Uani 1 1 d . . . . .
F21 F 0.43095(9) 0.10746(7) 0.53044(4) 0.0329(2) Uani 1 1 d . . . . .
F9 F 0.71147(8) 0.25009(7) 0.76603(5) 0.0380(3) Uani 1 1 d . . . . .
F16 F -0.06672(8) 0.15746(7) 0.74656(5) 0.0381(2) Uani 1 1 d . . . . .
F19 F 0.30638(9) -0.06212(6) 0.68257(5) 0.0370(2) Uani 1 1 d . . . . .
F14 F 0.09145(10) 0.34028(8) 0.88597(5) 0.0429(3) Uani 1 1 d . . . . .
F20 F 0.38330(10) -0.04540(7) 0.57137(6) 0.0430(3) Uani 1 1 d . . . . .
F15 F -0.08283(9) 0.25235(9) 0.84548(5) 0.0455(3) Uani 1 1 d . . . . .
N2 N 0.69343(9) 0.66484(7) 0.93263(5) 0.0156(2) Uani 1 1 d . . . . .
N3 N 0.94651(10) 0.63476(8) 0.65227(5) 0.0179(2) Uani 1 1 d . . . . .
N4 N 0.79448(10) 0.76398(8) 0.62308(6) 0.0214(3) Uani 1 1 d . . . . .
N1 N 0.83722(10) 0.81521(8) 0.92940(6) 0.0202(3) Uani 1 1 d . . . . .
C77 C 0.26263(12) 0.34473(9) 0.64711(6) 0.0179(3) Uani 1 1 d . . . . .
C9 C 0.68548(11) 0.69060(9) 0.98816(6) 0.0169(3) Uani 1 1 d . . . . .
C23 C 0.65449(11) 0.58429(9) 0.91488(6) 0.0159(3) Uani 1 1 d . . . . .
C24 C 0.72879(12) 0.52259(9) 0.90768(6) 0.0182(3) Uani 1 1 d . . . . .
C88 C 0.20649(12) 0.23713(9) 0.75812(6) 0.0195(3) Uani 1 1 d . . . . .
C99 C 0.37732(12) 0.16620(9) 0.62096(7) 0.0196(3) Uani 1 1 d . . . . .
C82 C 0.42252(12) 0.22529(9) 0.77161(6) 0.0187(3) Uani 1 1 d . . . . .
C94 C 0.33673(11) 0.16217(9) 0.67770(6) 0.0179(3) Uani 1 1 d . . . . .
C93 C 0.11509(13) 0.19543(10) 0.73903(7) 0.0221(3) Uani 1 1 d . . . . .
C28 C 0.54750(12) 0.56905(9) 0.90041(6) 0.0176(3) Uani 1 1 d . . . . .
C76 C 0.32671(12) 0.33041(9) 0.69529(6) 0.0185(3) Uani 1 1 d . . . . .
C8 C 0.73432(12) 0.76290(9) 1.01111(6) 0.0197(3) Uani 1 1 d . . . . .
H8 H 0.711950 0.778396 1.049396 0.024 Uiso 1 1 calc R . . . .
C40 C 1.02099(12) 0.59446(9) 0.68857(6) 0.0189(3) Uani 1 1 d . . . . .
C98 C 0.39248(13) 0.09826(10) 0.58491(7) 0.0234(3) Uani 1 1 d . . . . .
C25 C 0.69344(13) 0.44599(9) 0.88558(7) 0.0217(3) Uani 1 1 d . . . . .
H25 H 0.742198 0.403697 0.880694 0.026 Uiso 1 1 calc R . . . .
C78 C 0.25679(12) 0.41978(9) 0.61989(6) 0.0205(3) Uani 1 1 d . . . . .
C64 C 0.53328(12) 0.86212(9) 0.88160(7) 0.0218(3) Uani 1 1 d . . . . .
C85 C 0.60386(13) 0.20298(10) 0.84354(7) 0.0236(3) Uani 1 1 d . . . . .
C32 C 0.46509(12) 0.63375(9) 0.90817(7) 0.0208(3) Uani 1 1 d . . . . .
H32 H 0.500113 0.683381 0.927227 0.025 Uiso 1 1 calc R . . . .
C79 C 0.31223(13) 0.48723(9) 0.64270(7) 0.0231(3) Uani 1 1 d . . . . .
C87 C 0.41691(12) 0.19345(9) 0.82774(7) 0.0201(3) Uani 1 1 d . . . . .
C81 C 0.38038(13) 0.40075(10) 0.71639(7) 0.0224(3) Uani 1 1 d . . . . .
C89 C 0.19189(13) 0.28700(10) 0.80741(7) 0.0239(3) Uani 1 1 d . . . . .
C36 C 0.95883(12) 0.63646(9) 0.59415(7) 0.0203(3) Uani 1 1 d . . . . .
C10 C 0.62014(12) 0.64129(10) 1.03153(6) 0.0210(3) Uani 1 1 d . . . . .
H10A H 0.550188 0.664332 1.035030 0.032 Uiso 1 1 calc GR . . . .
H10B H 0.655230 0.643375 1.070040 0.032 Uiso 1 1 calc GR . . . .
H10C H 0.612625 0.584178 1.017665 0.032 Uiso 1 1 calc GR . . . .
C46 C 1.11616(12) 0.73449(10) 0.70305(7) 0.0220(3) Uani 1 1 d . . . . .
H46 H 1.043961 0.756405 0.699178 0.026 Uiso 1 1 calc R . . . .
C41 C 1.10254(12) 0.64324(9) 0.71570(7) 0.0203(3) Uani 1 1 d . . . . .
C95 C 0.31579(12) 0.08219(10) 0.69571(7) 0.0208(3) Uani 1 1 d . . . . .
C3 C 0.87547(13) 0.75030(11) 0.78612(7) 0.0261(3) Uani 1 1 d . . . . .
H3 H 0.939458 0.782316 0.789674 0.031 Uiso 1 1 calc R . . . .
C92 C 0.01840(13) 0.19993(11) 0.76758(8) 0.0274(3) Uani 1 1 d . . . . .
C7 C 0.81133(12) 0.81595(9) 0.98611(7) 0.0208(3) Uani 1 1 d . . . . .
C26 C 0.58865(14) 0.43073(10) 0.87071(7) 0.0247(3) Uani 1 1 d . . . . .
H26 H 0.565982 0.378349 0.855550 0.030 Uiso 1 1 calc R . . . .
C45 C 1.00752(12) 0.51064(10) 0.70136(7) 0.0226(3) Uani 1 1 d . . . . .
C83 C 0.52590(13) 0.24137(9) 0.75327(7) 0.0216(3) Uani 1 1 d . . . . .
C11 C 0.92594(13) 0.86540(10) 0.91034(7) 0.0236(3) Uani 1 1 d . . . . .
C52 C 0.74512(13) 0.84055(10) 0.63449(7) 0.0240(3) Uani 1 1 d . . . . .
C29 C 0.84362(12) 0.54010(9) 0.92455(7) 0.0205(3) Uani 1 1 d . . . . .
H29 H 0.861835 0.598019 0.913490 0.025 Uiso 1 1 calc R . . . .
C4 C 0.86314(13) 0.66568(11) 0.79582(7) 0.0245(3) Uani 1 1 d . . . . .
H4 H 0.917515 0.630601 0.807040 0.029 Uiso 1 1 calc R . . . .
C5 C 0.75671(14) 0.64163(10) 0.78611(7) 0.0249(3) Uani 1 1 d . . . . .
H5 H 0.726488 0.587743 0.789746 0.030 Uiso 1 1 calc R . . . .
C96 C 0.32961(13) 0.01304(9) 0.66148(8) 0.0251(3) Uani 1 1 d . . . . .
C37 C 0.89995(13) 0.68460(10) 0.55629(7) 0.0233(3) Uani 1 1 d . . . . .
H37 H 0.907746 0.672524 0.515557 0.028 Uiso 1 1 calc R . . . .
C65 C 0.50794(14) 0.86744(10) 0.93988(7) 0.0259(3) Uani 1 1 d . . . . .
H65 H 0.540078 0.834034 0.968151 0.031 Uiso 1 1 calc R . . . .
C86 C 0.50386(13) 0.18365(9) 0.86374(7) 0.0222(3) Uani 1 1 d . . . . .
C2 C 0.77681(15) 0.77933(10) 0.77025(7) 0.0278(4) Uani 1 1 d . . . . .
H2 H 0.762228 0.834432 0.761279 0.033 Uiso 1 1 calc R . . . .
C84 C 0.61501(13) 0.23118(10) 0.78689(7) 0.0248(3) Uani 1 1 d . . . . .
C80 C 0.37375(14) 0.47759(9) 0.69191(7) 0.0244(3) Uani 1 1 d . . . . .
C27 C 0.51675(12) 0.49163(10) 0.87787(7) 0.0219(3) Uani 1 1 d . . . . .
H27 H 0.445008 0.480569 0.867245 0.026 Uiso 1 1 calc R . . . .
C38 C 0.83129(13) 0.74786(10) 0.56949(7) 0.0238(3) Uani 1 1 d . . . . .
C30 C 0.85966(13) 0.53432(11) 0.99109(7) 0.0267(3) Uani 1 1 d . . . . .
H30A H 0.810257 0.569657 1.011398 0.040 Uiso 1 1 calc GR . . . .
H30B H 0.932216 0.552186 1.001295 0.040 Uiso 1 1 calc GR . . . .
H30C H 0.846779 0.477414 1.003199 0.040 Uiso 1 1 calc GR . . . .
C16 C 0.90671(15) 0.93683(10) 0.87834(7) 0.0277(4) Uani 1 1 d . . . . .
C1 C 0.70287(13) 0.71208(12) 0.76998(7) 0.0274(4) Uani 1 1 d . . . . .
H1 H 0.629940 0.713971 0.760609 0.033 Uiso 1 1 calc R . . . .
C97 C 0.36836(14) 0.02080(10) 0.60520(8) 0.0276(3) Uani 1 1 d . . . . .
C90 C 0.09770(14) 0.29226(12) 0.83773(7) 0.0298(4) Uani 1 1 d . . . . .
C12 C 1.02933(14) 0.84039(11) 0.92003(7) 0.0271(3) Uani 1 1 d . . . . .
C57 C 0.63549(14) 0.84056(11) 0.64539(7) 0.0265(3) Uani 1 1 d . . . . .
C42 C 1.16947(13) 0.60594(10) 0.75500(7) 0.0254(3) Uani 1 1 d . . . . .
H42 H 1.224557 0.637866 0.773709 0.031 Uiso 1 1 calc R . . . .
C91 C 0.00980(14) 0.24828(12) 0.81737(8) 0.0312(4) Uani 1 1 d . . . . .
C70 C 0.66761(14) 0.52936(11) 0.62152(8) 0.0293(4) Uani 1 1 d D U . . .
C75A C 0.6136(15) 0.4599(8) 0.6380(6) 0.036(3) Uani 0.528(8) 1 d D U P A 2
H75A H 0.612401 0.445119 0.678280 0.044 Uiso 0.528(8) 1 calc R . P A 2
C74A C 0.5605(8) 0.4108(6) 0.5970(4) 0.0381(18) Uani 0.528(8) 1 d D U P A 2
H74A H 0.524286 0.361492 0.608341 0.046 Uiso 0.528(8) 1 calc R . P A 2
C73A C 0.5609(6) 0.4346(4) 0.5391(2) 0.0529(16) Uani 0.528(8) 1 d D U P A 2
H73A H 0.525830 0.401006 0.510036 0.063 Uiso 0.528(8) 1 calc R . P A 2
C72A C 0.6121(6) 0.5070(4) 0.52309(18) 0.058(2) Uani 0.528(8) 1 d D U P A 2
H72A H 0.612230 0.522602 0.483002 0.070 Uiso 0.528(8) 1 calc R . P A 2
C71A C 0.6635(5) 0.5575(4) 0.56500(19) 0.0381(12) Uani 0.528(8) 1 d D U P A 2
H71A H 0.694449 0.609315 0.554865 0.046 Uiso 0.528(8) 1 calc R . P A 2
C6 C 0.86825(15) 0.87455(11) 1.02909(7) 0.0301(4) Uani 1 1 d . . . . .
H6A H 0.932024 0.849452 1.043709 0.045 Uiso 1 1 calc GR . . . .
H6B H 0.821637 0.886334 1.062193 0.045 Uiso 1 1 calc GR . . . .
H6C H 0.887861 0.925714 1.009133 0.045 Uiso 1 1 calc GR . . . .
C48 C 1.17309(14) 0.74931(11) 0.64468(7) 0.0283(3) Uani 1 1 d . . . . .
H48A H 1.240865 0.722458 0.645149 0.042 Uiso 1 1 calc GR . . . .
H48B H 1.185391 0.808394 0.639300 0.042 Uiso 1 1 calc GR . . . .
H48C H 1.129466 0.726554 0.612233 0.042 Uiso 1 1 calc GR . . . .
C35 C 1.04018(14) 0.58427(11) 0.56477(7) 0.0283(3) Uani 1 1 d . . . . .
H35A H 1.101391 0.580333 0.590869 0.042 Uiso 1 1 calc GR . . . .
H35B H 1.062546 0.609454 0.527752 0.042 Uiso 1 1 calc GR . . . .
H35C H 1.009251 0.529235 0.556669 0.042 Uiso 1 1 calc GR . . . .
C61 C 0.56606(13) 0.76301(11) 0.63965(7) 0.0270(3) Uani 1 1 d . . . . .
H61 H 0.610272 0.715811 0.649874 0.032 Uiso 1 1 calc R . . . .
C33 C 0.37433(13) 0.60381(11) 0.94787(8) 0.0290(3) Uani 1 1 d . . . . .
H33A H 0.333218 0.559630 0.927680 0.044 Uiso 1 1 calc GR . . . .
H33B H 0.328587 0.649421 0.956662 0.044 Uiso 1 1 calc GR . . . .
H33C H 0.403198 0.583271 0.984623 0.044 Uiso 1 1 calc GR . . . .
C43 C 1.15730(14) 0.52304(11) 0.76737(8) 0.0289(4) Uani 1 1 d . . . . .
H43 H 1.204042 0.498634 0.794106 0.035 Uiso 1 1 calc R . . . .
C47 C 1.17327(15) 0.78382(11) 0.75230(8) 0.0301(4) Uani 1 1 d . . . . .
H47A H 1.138906 0.772093 0.789959 0.045 Uiso 1 1 calc GR . . . .
H47B H 1.170348 0.842541 0.744285 0.045 Uiso 1 1 calc GR . . . .
H47C H 1.247107 0.768394 0.754173 0.045 Uiso 1 1 calc GR . . . .
C53 C 0.80815(14) 0.91304(11) 0.63897(8) 0.0297(4) Uani 1 1 d . . . . .
C49 C 0.91933(14) 0.45635(10) 0.67456(8) 0.0279(3) Uani 1 1 d . . . . .
H49 H 0.877159 0.490753 0.647899 0.033 Uiso 1 1 calc R . . . .
C20 C 0.79449(15) 0.96374(10) 0.86834(8) 0.0315(4) Uani 1 1 d . . . . .
H20 H 0.750064 0.912722 0.860451 0.038 Uiso 1 1 calc R . . . .
C34 C 0.42112(14) 0.65877(11) 0.84851(8) 0.0288(3) Uani 1 1 d . . . . .
H34A H 0.479260 0.678282 0.823408 0.043 Uiso 1 1 calc GR . . . .
H34B H 0.371531 0.702714 0.854347 0.043 Uiso 1 1 calc GR . . . .
H34C H 0.384438 0.611318 0.829595 0.043 Uiso 1 1 calc GR . . . .
C31 C 0.92044(13) 0.48531(11) 0.89202(8) 0.0283(3) Uani 1 1 d . . . . .
H31A H 0.910080 0.428636 0.905160 0.042 Uiso 1 1 calc GR . . . .
H31B H 0.993119 0.504693 0.900508 0.042 Uiso 1 1 calc GR . . . .
H31C H 0.907247 0.487555 0.849578 0.042 Uiso 1 1 calc GR . . . .
C44 C 1.07733(14) 0.47629(10) 0.74080(8) 0.0279(3) Uani 1 1 d . . . . .
H44 H 1.069482 0.419599 0.749457 0.034 Uiso 1 1 calc R . . . .
C69 C 0.49064(15) 0.90778(11) 0.83840(8) 0.0316(4) Uani 1 1 d . . . . .
H69 H 0.510929 0.902045 0.798408 0.038 Uiso 1 1 calc R . . . .
C15 C 0.99332(16) 0.98190(11) 0.85629(8) 0.0333(4) Uani 1 1 d . . . . .
H15 H 0.982036 1.030160 0.834656 0.040 Uiso 1 1 calc R . . . .
C14 C 1.09534(15) 0.95748(11) 0.86540(8) 0.0352(4) Uani 1 1 d . . . . .
H14 H 1.153229 0.988783 0.849832 0.042 Uiso 1 1 calc R . . . .
C56 C 0.59126(15) 0.91510(12) 0.66043(9) 0.0349(4) Uani 1 1 d . . . . .
H56 H 0.517800 0.916201 0.668306 0.042 Uiso 1 1 calc R . . . .
C75 C 0.6128(14) 0.4638(9) 0.6446(6) 0.025(2) Uani 0.472(8) 1 d D U P A 1
H75 H 0.593391 0.461408 0.684843 0.030 Uiso 0.472(8) 1 calc R . P A 1
C13 C 1.11314(15) 0.88797(12) 0.89695(8) 0.0330(4) Uani 1 1 d . . . . .
H13 H 1.183516 0.872026 0.903154 0.040 Uiso 1 1 calc R . . . .
C50 C 0.84516(14) 0.42137(11) 0.72179(9) 0.0341(4) Uani 1 1 d . . . . .
H50A H 0.885333 0.388835 0.749259 0.051 Uiso 1 1 calc GR . . . .
H50B H 0.789678 0.386393 0.703066 0.051 Uiso 1 1 calc GR . . . .
H50C H 0.813032 0.466504 0.743246 0.051 Uiso 1 1 calc GR . . . .
C17 C 1.05240(14) 0.76229(12) 0.95276(8) 0.0305(4) Uani 1 1 d . . . . .
H17 H 0.984841 0.740829 0.970378 0.037 Uiso 1 1 calc R . . . .
C19 C 1.09232(15) 0.69618(12) 0.91059(8) 0.0332(4) Uani 1 1 d . . . . .
H19A H 1.039986 0.684992 0.879366 0.050 Uiso 1 1 calc GR . . . .
H19B H 1.103322 0.645801 0.932342 0.050 Uiso 1 1 calc GR . . . .
H19C H 1.159150 0.715501 0.893117 0.050 Uiso 1 1 calc GR . . . .
C58 C 0.92748(15) 0.91562(11) 0.63075(9) 0.0336(4) Uani 1 1 d . . . . .
H58 H 0.948825 0.859357 0.618989 0.040 Uiso 1 1 calc R . . . .
C66 C 0.43368(15) 0.92332(11) 0.95613(8) 0.0318(4) Uani 1 1 d . . . . .
H66 H 0.414333 0.928882 0.996289 0.038 Uiso 1 1 calc R . . . .
C54 C 0.75892(16) 0.98618(12) 0.65346(10) 0.0399(4) Uani 1 1 d . . . . .
H54 H 0.800099 1.036044 0.655989 0.048 Uiso 1 1 calc R . . . .
C67 C 0.38784(15) 0.97073(12) 0.91462(9) 0.0359(4) Uani 1 1 d . . . . .
H67 H 0.336774 1.008800 0.926208 0.043 Uiso 1 1 calc R . . . .
C68 C 0.41532(17) 0.96358(12) 0.85616(9) 0.0387(4) Uani 1 1 d . . . . .
H68 H 0.382994 0.996674 0.827768 0.046 Uiso 1 1 calc R . . . .
C62 C 0.47097(14) 0.76121(12) 0.68108(9) 0.0348(4) Uani 1 1 d . . . . .
H62A H 0.494556 0.776062 0.721082 0.052 Uiso 1 1 calc GR . . . .
H62B H 0.437767 0.705932 0.680875 0.052 Uiso 1 1 calc GR . . . .
H62C H 0.419787 0.800482 0.667796 0.052 Uiso 1 1 calc GR . . . .
C39 C 0.80085(16) 0.79942(14) 0.51770(8) 0.0378(4) Uani 1 1 d . . . . .
H39A H 0.742226 0.833707 0.528905 0.057 Uiso 1 1 calc GR . . . .
H39B H 0.779122 0.763370 0.484590 0.057 Uiso 1 1 calc GR . . . .
H39C H 0.861511 0.834520 0.506104 0.057 Uiso 1 1 calc GR . . . .
C59 C 0.98491(15) 0.94011(12) 0.68812(10) 0.0374(4) Uani 1 1 d . . . . .
H59A H 0.966803 0.995876 0.699790 0.056 Uiso 1 1 calc GR . . . .
H59B H 1.061291 0.938230 0.682199 0.056 Uiso 1 1 calc GR . . . .
H59C H 0.963381 0.901890 0.719100 0.056 Uiso 1 1 calc GR . . . .
C55 C 0.65183(17) 0.98708(13) 0.66410(11) 0.0442(5) Uani 1 1 d . . . . .
H55 H 0.619962 1.037182 0.673928 0.053 Uiso 1 1 calc R . . . .
C21 C 0.74794(18) 1.00539(12) 0.92256(10) 0.0417(5) Uani 1 1 d . . . . .
H21A H 0.745168 0.966810 0.955200 0.063 Uiso 1 1 calc GR . . . .
H21B H 0.676477 1.022339 0.913487 0.063 Uiso 1 1 calc GR . . . .
H21C H 0.792358 1.053686 0.933737 0.063 Uiso 1 1 calc GR . . . .
C22 C 0.78150(19) 1.01846(13) 0.81550(10) 0.0432(5) Uani 1 1 d . . . . .
H22A H 0.815533 1.072417 0.823717 0.065 Uiso 1 1 calc GR . . . .
H22B H 0.706224 1.024754 0.807691 0.065 Uiso 1 1 calc GR . . . .
H22C H 0.814386 0.993483 0.781015 0.065 Uiso 1 1 calc GR . . . .
C18 C 1.13268(17) 0.77738(16) 1.00292(9) 0.0457(5) Uani 1 1 d . . . . .
H18A H 1.200744 0.795937 0.986538 0.069 Uiso 1 1 calc GR . . . .
H18B H 1.141261 0.726315 1.024262 0.069 Uiso 1 1 calc GR . . . .
H18C H 1.107234 0.819514 1.029956 0.069 Uiso 1 1 calc GR . . . .
B1 B 0.32328(13) 0.23876(10) 0.72533(7) 0.0178(3) Uani 1 1 d . . . . .
C51 C 0.96253(17) 0.38583(13) 0.63785(11) 0.0463(5) Uani 1 1 d . . . . .
H51A H 1.010851 0.408073 0.608007 0.069 Uiso 1 1 calc GR . . . .
H51B H 0.903904 0.355011 0.618488 0.069 Uiso 1 1 calc GR . . . .
H51C H 1.000474 0.349256 0.663562 0.069 Uiso 1 1 calc GR . . . .
C63 C 0.52693(19) 0.74903(14) 0.57615(9) 0.0452(5) Uani 1 1 d . . . . .
H63A H 0.487122 0.796172 0.563869 0.068 Uiso 1 1 calc GR . . . .
H63B H 0.481157 0.699245 0.573999 0.068 Uiso 1 1 calc GR . . . .
H63C H 0.587534 0.742768 0.550066 0.068 Uiso 1 1 calc GR . . . .
C74 C 0.5876(10) 0.4009(8) 0.6045(4) 0.052(3) Uani 0.472(8) 1 d D U P A 1
H74 H 0.545639 0.355235 0.617436 0.062 Uiso 0.472(8) 1 calc R . P A 1
C60 C 0.9640(2) 0.97517(18) 0.58267(13) 0.0617(7) Uani 1 1 d . . . . .
H60A H 0.925366 0.961809 0.546115 0.093 Uiso 1 1 calc GR . . . .
H60B H 1.039785 0.970260 0.576044 0.093 Uiso 1 1 calc GR . . . .
H60C H 0.950023 1.031469 0.595121 0.093 Uiso 1 1 calc GR . . . .
C71 C 0.7108(6) 0.5317(4) 0.5651(2) 0.0356(13) Uani 0.472(8) 1 d D U P A 1
H71 H 0.756752 0.575722 0.553155 0.043 Uiso 0.472(8) 1 calc R . P A 1
C73 C 0.6202(8) 0.4017(4) 0.5472(2) 0.061(2) Uani 0.472(8) 1 d D U P A 1
H73 H 0.599667 0.357804 0.521129 0.073 Uiso 0.472(8) 1 calc R . P A 1
C72 C 0.6833(7) 0.4666(4) 0.5274(2) 0.060(2) Uani 0.472(8) 1 d D U P A 1
H72 H 0.707740 0.466601 0.487992 0.072 Uiso 0.472(8) 1 calc R . P A 1

loop_
_atom_site_aniso_label
_atom_site_aniso_U_11
_atom_site_aniso_U_22
_atom_site_aniso_U_33
_atom_site_aniso_U_23
_atom_site_aniso_U_13
_atom_site_aniso_U_12
Mg1 0.0225(2) 0.0171(2) 0.0122(2) -0.00072(17) 0.00161(18) 0.00002(18)
Mg2 0.0205(2) 0.0209(2) 0.0124(2) 0.00065(18) 0.00114(18) 0.00450(18)
F3 0.0252(4) 0.0206(4) 0.0184(4) -0.0005(3) -0.0045(3) -0.0005(3)
F17 0.0258(5) 0.0264(5) 0.0254(5) -0.0024(4) -0.0007(4) -0.0022(4)
F22 0.0330(5) 0.0207(4) 0.0183(4) 0.0025(3) 0.0055(4) 0.0019(4)
F4 0.0328(5) 0.0273(5) 0.0193(4) 0.0062(4) -0.0060(4) 0.0045(4)
F12 0.0259(5) 0.0354(5) 0.0156(4) 0.0056(4) 0.0040(3) 0.0069(4)
F18 0.0326(5) 0.0228(4) 0.0230(5) 0.0081(4) 0.0046(4) 0.0034(4)
F13 0.0334(5) 0.0337(5) 0.0216(5) -0.0096(4) -0.0060(4) 0.0108(4)
F7 0.0456(6) 0.0234(5) 0.0249(5) -0.0028(4) -0.0175(4) 0.0000(4)
F11 0.0391(6) 0.0386(5) 0.0155(4) 0.0064(4) -0.0037(4) 0.0103(4)
F8 0.0263(5) 0.0393(5) 0.0225(5) 0.0114(4) 0.0021(4) -0.0003(4)
F2 0.0292(5) 0.0347(5) 0.0315(5) -0.0086(4) -0.0018(4) -0.0065(4)
F10 0.0298(5) 0.0358(5) 0.0348(5) 0.0034(4) -0.0150(4) 0.0057(4)
F5 0.0440(6) 0.0177(4) 0.0311(5) 0.0060(4) -0.0011(4) 0.0048(4)
F6 0.0510(6) 0.0178(4) 0.0351(5) -0.0057(4) -0.0110(5) -0.0034(4)
F1 0.0333(5) 0.0300(5) 0.0342(5) 0.0010(4) 0.0075(4) 0.0152(4)
F21 0.0417(6) 0.0374(5) 0.0198(5) -0.0069(4) 0.0070(4) 0.0072(4)
F9 0.0216(5) 0.0489(6) 0.0434(6) 0.0140(5) -0.0021(4) -0.0033(4)
F16 0.0235(5) 0.0411(6) 0.0497(7) 0.0094(5) 0.0041(4) -0.0037(4)
F19 0.0410(6) 0.0159(4) 0.0541(7) 0.0029(4) 0.0073(5) 0.0002(4)
F14 0.0468(7) 0.0611(7) 0.0229(5) -0.0087(5) 0.0028(5) 0.0292(6)
F20 0.0551(7) 0.0257(5) 0.0480(7) -0.0176(5) 0.0073(5) 0.0053(5)
F15 0.0323(6) 0.0666(8) 0.0394(6) 0.0115(6) 0.0169(5) 0.0183(5)
N2 0.0169(6) 0.0165(6) 0.0134(5) 0.0005(4) -0.0010(4) 0.0016(4)
N3 0.0178(6) 0.0192(6) 0.0168(6) -0.0011(5) 0.0001(5) 0.0023(5)
N4 0.0240(6) 0.0254(7) 0.0154(6) 0.0031(5) -0.0004(5) 0.0063(5)
N1 0.0254(6) 0.0184(6) 0.0165(6) -0.0030(5) 0.0032(5) -0.0023(5)
C77 0.0216(7) 0.0172(7) 0.0148(6) -0.0018(5) 0.0013(5) 0.0016(5)
C9 0.0171(7) 0.0194(7) 0.0147(6) 0.0008(5) -0.0001(5) 0.0049(5)
C23 0.0204(7) 0.0178(7) 0.0096(6) 0.0015(5) 0.0000(5) 0.0015(5)
C24 0.0231(7) 0.0192(7) 0.0126(6) 0.0022(5) 0.0000(5) 0.0035(6)
C88 0.0237(7) 0.0204(7) 0.0148(7) 0.0041(5) -0.0008(6) 0.0071(6)
C99 0.0212(7) 0.0180(7) 0.0198(7) 0.0008(6) -0.0015(6) 0.0026(5)
C82 0.0244(7) 0.0172(7) 0.0149(7) -0.0017(5) -0.0010(6) 0.0041(5)
C94 0.0183(7) 0.0192(7) 0.0164(7) 0.0002(5) -0.0019(5) 0.0024(5)
C93 0.0252(8) 0.0223(7) 0.0192(7) 0.0055(6) 0.0014(6) 0.0042(6)
C28 0.0198(7) 0.0205(7) 0.0127(6) 0.0013(5) 0.0006(5) 0.0005(5)
C76 0.0238(7) 0.0192(7) 0.0128(6) -0.0015(5) 0.0004(5) 0.0045(6)
C8 0.0242(7) 0.0214(7) 0.0135(6) -0.0027(5) 0.0027(5) 0.0017(6)
C40 0.0185(7) 0.0213(7) 0.0172(7) -0.0006(5) 0.0022(5) 0.0036(6)
C98 0.0259(8) 0.0263(8) 0.0181(7) -0.0047(6) 0.0009(6) 0.0045(6)
C25 0.0294(8) 0.0180(7) 0.0182(7) 0.0001(5) -0.0004(6) 0.0059(6)
C78 0.0243(7) 0.0227(7) 0.0151(7) 0.0012(6) -0.0001(6) 0.0065(6)
C64 0.0224(7) 0.0195(7) 0.0238(8) -0.0004(6) 0.0024(6) 0.0054(6)
C85 0.0240(8) 0.0209(7) 0.0261(8) -0.0005(6) -0.0083(6) 0.0056(6)
C32 0.0188(7) 0.0229(7) 0.0208(7) -0.0005(6) -0.0019(6) 0.0028(6)
C79 0.0317(8) 0.0153(7) 0.0229(8) 0.0025(6) 0.0026(6) 0.0065(6)
C87 0.0234(7) 0.0208(7) 0.0164(7) -0.0013(5) 0.0008(6) 0.0056(6)
C81 0.0300(8) 0.0209(7) 0.0163(7) -0.0027(6) -0.0049(6) 0.0033(6)
C89 0.0278(8) 0.0280(8) 0.0169(7) 0.0015(6) -0.0025(6) 0.0103(6)
C36 0.0209(7) 0.0227(7) 0.0169(7) -0.0036(6) 0.0007(6) -0.0011(6)
C10 0.0246(7) 0.0234(7) 0.0149(7) 0.0009(6) 0.0008(6) -0.0010(6)
C46 0.0216(7) 0.0226(7) 0.0219(7) -0.0012(6) 0.0001(6) 0.0008(6)
C41 0.0192(7) 0.0232(7) 0.0187(7) -0.0020(6) 0.0024(6) 0.0031(6)
C95 0.0206(7) 0.0209(7) 0.0212(7) 0.0022(6) -0.0003(6) 0.0038(6)
C3 0.0283(8) 0.0341(9) 0.0152(7) -0.0052(6) 0.0063(6) -0.0072(7)
C92 0.0236(8) 0.0302(8) 0.0292(8) 0.0116(7) 0.0034(6) 0.0045(6)
C7 0.0253(8) 0.0188(7) 0.0181(7) -0.0052(6) 0.0021(6) 0.0000(6)
C26 0.0350(9) 0.0200(7) 0.0188(7) -0.0033(6) -0.0027(6) -0.0025(6)
C45 0.0223(7) 0.0219(7) 0.0238(8) -0.0001(6) 0.0039(6) 0.0042(6)
C83 0.0259(8) 0.0210(7) 0.0180(7) 0.0027(6) -0.0014(6) 0.0015(6)
C11 0.0322(8) 0.0202(7) 0.0176(7) -0.0077(6) 0.0056(6) -0.0073(6)
C52 0.0301(8) 0.0278(8) 0.0152(7) 0.0064(6) 0.0007(6) 0.0106(6)
C29 0.0209(7) 0.0226(7) 0.0184(7) 0.0010(6) -0.0013(6) 0.0061(6)
C4 0.0294(8) 0.0328(8) 0.0119(7) -0.0012(6) 0.0000(6) 0.0118(7)
C5 0.0382(9) 0.0242(8) 0.0119(7) -0.0015(6) 0.0049(6) -0.0050(6)
C96 0.0257(8) 0.0151(7) 0.0347(9) 0.0010(6) -0.0003(7) 0.0020(6)
C37 0.0253(8) 0.0318(8) 0.0129(7) -0.0026(6) 0.0014(6) 0.0014(6)
C65 0.0312(8) 0.0250(8) 0.0216(8) 0.0013(6) 0.0008(6) 0.0025(6)
C86 0.0309(8) 0.0218(7) 0.0143(7) -0.0005(6) -0.0026(6) 0.0074(6)
C2 0.0480(10) 0.0234(8) 0.0130(7) 0.0014(6) 0.0083(7) 0.0111(7)
C84 0.0223(8) 0.0240(7) 0.0280(8) 0.0020(6) -0.0011(6) 0.0011(6)
C80 0.0334(9) 0.0162(7) 0.0234(8) -0.0047(6) -0.0015(6) 0.0006(6)
C27 0.0224(7) 0.0244(7) 0.0185(7) -0.0019(6) -0.0029(6) -0.0017(6)
C38 0.0235(8) 0.0323(8) 0.0156(7) 0.0024(6) -0.0015(6) 0.0024(6)
C30 0.0240(8) 0.0362(9) 0.0205(8) 0.0009(6) -0.0051(6) 0.0094(7)
C16 0.0397(9) 0.0188(7) 0.0240(8) -0.0058(6) 0.0119(7) -0.0043(7)
C1 0.0216(8) 0.0492(10) 0.0118(7) -0.0025(7) 0.0019(6) 0.0069(7)
C97 0.0285(8) 0.0208(8) 0.0335(9) -0.0105(7) -0.0005(7) 0.0052(6)
C90 0.0348(9) 0.0391(9) 0.0170(7) 0.0023(7) 0.0031(7) 0.0200(7)
C12 0.0298(8) 0.0300(8) 0.0204(7) -0.0065(6) 0.0019(6) -0.0083(7)
C57 0.0291(8) 0.0311(8) 0.0200(7) 0.0041(6) -0.0020(6) 0.0103(7)
C42 0.0210(7) 0.0299(8) 0.0254(8) -0.0017(6) -0.0033(6) 0.0034(6)
C91 0.0258(8) 0.0417(10) 0.0274(8) 0.0122(7) 0.0089(7) 0.0147(7)
C70 0.0337(9) 0.0286(8) 0.0250(8) -0.0047(7) -0.0022(7) -0.0069(7)
C75A 0.040(5) 0.034(4) 0.035(5) 0.002(3) 0.006(4) -0.007(3)
C74A 0.040(4) 0.029(2) 0.044(4) -0.008(3) 0.003(3) -0.008(2)
C73A 0.068(4) 0.054(3) 0.034(2) -0.021(2) 0.011(2) -0.027(3)
C72A 0.081(4) 0.074(4) 0.0164(17) -0.0080(19) 0.008(2) -0.038(3)
C71A 0.048(3) 0.039(3) 0.0260(18) -0.0016(17) 0.0057(19) -0.017(2)
C6 0.0386(9) 0.0301(8) 0.0204(8) -0.0091(6) 0.0056(7) -0.0104(7)
C48 0.0314(9) 0.0299(8) 0.0230(8) -0.0010(6) 0.0012(7) -0.0054(7)
C35 0.0307(9) 0.0319(8) 0.0224(8) -0.0063(6) 0.0037(7) 0.0059(7)
C61 0.0271(8) 0.0324(9) 0.0221(8) 0.0020(6) -0.0041(6) 0.0084(7)
C33 0.0229(8) 0.0345(9) 0.0298(9) 0.0005(7) 0.0051(7) 0.0032(7)
C43 0.0252(8) 0.0324(9) 0.0299(9) 0.0068(7) -0.0033(7) 0.0097(7)
C47 0.0376(9) 0.0268(8) 0.0252(8) -0.0030(6) -0.0026(7) -0.0054(7)
C53 0.0337(9) 0.0279(8) 0.0284(8) 0.0086(7) 0.0020(7) 0.0089(7)
C49 0.0271(8) 0.0218(8) 0.0347(9) 0.0005(7) 0.0002(7) -0.0010(6)
C20 0.0418(10) 0.0173(7) 0.0357(9) 0.0014(7) 0.0147(8) 0.0017(7)
C34 0.0272(8) 0.0336(9) 0.0263(8) 0.0026(7) -0.0056(7) 0.0080(7)
C31 0.0256(8) 0.0328(9) 0.0272(8) -0.0009(7) 0.0010(6) 0.0102(7)
C44 0.0288(8) 0.0231(8) 0.0325(9) 0.0062(7) 0.0045(7) 0.0070(6)
C69 0.0425(10) 0.0289(9) 0.0237(8) 0.0030(7) -0.0030(7) 0.0056(7)
C15 0.0457(11) 0.0211(8) 0.0324(9) -0.0039(7) 0.0152(8) -0.0078(7)
C14 0.0397(10) 0.0315(9) 0.0327(9) -0.0086(7) 0.0140(8) -0.0170(8)
C56 0.0289(9) 0.0360(10) 0.0409(10) 0.0027(8) 0.0003(8) 0.0132(7)
C75 0.025(4) 0.037(4) 0.014(3) 0.003(2) -0.006(2) -0.007(3)
C13 0.0313(9) 0.0374(9) 0.0289(9) -0.0081(7) 0.0040(7) -0.0117(7)
C50 0.0278(9) 0.0305(9) 0.0440(10) 0.0063(8) 0.0030(8) -0.0028(7)
C17 0.0245(8) 0.0407(10) 0.0256(8) 0.0018(7) -0.0021(7) -0.0058(7)
C19 0.0307(9) 0.0361(9) 0.0328(9) 0.0060(7) -0.0064(7) 0.0011(7)
C58 0.0349(9) 0.0283(9) 0.0380(10) 0.0079(7) 0.0090(8) 0.0037(7)
C66 0.0341(9) 0.0312(9) 0.0302(9) -0.0054(7) 0.0071(7) 0.0040(7)
C54 0.0398(10) 0.0253(9) 0.0554(12) 0.0093(8) 0.0019(9) 0.0088(8)
C67 0.0286(9) 0.0305(9) 0.0490(11) -0.0062(8) 0.0022(8) 0.0093(7)
C68 0.0425(11) 0.0304(9) 0.0441(11) 0.0072(8) -0.0143(9) 0.0108(8)
C62 0.0272(9) 0.0380(10) 0.0398(10) 0.0011(8) 0.0005(7) 0.0074(7)
C39 0.0437(11) 0.0537(12) 0.0177(8) 0.0102(8) 0.0032(7) 0.0191(9)
C59 0.0302(9) 0.0285(9) 0.0534(12) -0.0012(8) 0.0067(8) -0.0011(7)
C55 0.0420(11) 0.0291(9) 0.0628(14) 0.0021(9) -0.0002(10) 0.0182(8)
C21 0.0552(12) 0.0277(9) 0.0425(11) -0.0032(8) 0.0206(9) 0.0045(8)
C22 0.0533(12) 0.0333(10) 0.0442(11) 0.0101(8) 0.0196(9) 0.0119(9)
C18 0.0413(11) 0.0661(14) 0.0289(10) 0.0001(9) -0.0086(8) -0.0091(10)
B1 0.0220(8) 0.0182(7) 0.0133(7) 0.0006(6) -0.0017(6) 0.0028(6)
C51 0.0388(11) 0.0365(10) 0.0623(14) -0.0210(10) 0.0067(10) -0.0069(8)
C63 0.0575(13) 0.0502(12) 0.0276(10) -0.0007(9) -0.0116(9) -0.0011(10)
C74 0.075(8) 0.049(5) 0.028(2) 0.011(3) -0.011(3) -0.041(5)
C60 0.0571(15) 0.0623(15) 0.0672(17) 0.0341(13) 0.0234(13) 0.0052(12)
C71 0.044(3) 0.036(3) 0.025(2) 0.0074(18) -0.005(2) -0.017(2)
C73 0.101(6) 0.051(3) 0.026(2) -0.004(2) -0.008(3) -0.042(4)
C72 0.097(5) 0.059(3) 0.019(2) 0.001(2) 0.000(2) -0.039(4)

loop_
_atom_type_symbol
_atom_type_description
_atom_type_scat_dispersion_real
_atom_type_scat_dispersion_imag
_atom_type_scat_source
C C 0.0181 0.0091 'International Tables Vol C Tables 4.2.6.8 and 6.1.1.4'
H H 0.0000 0.0000 'International Tables Vol C Tables 4.2.6.8 and 6.1.1.4'
B B 0.0090 0.0039 'International Tables Vol C Tables 4.2.6.8 and 6.1.1.4'
F F 0.0727 0.0534 'International Tables Vol C Tables 4.2.6.8 and 6.1.1.4'
Mg Mg 0.1719 0.1771 'International Tables Vol C Tables 4.2.6.8 and 6.1.1.4'
N N 0.0311 0.0180 'International Tables Vol C Tables 4.2.6.8 and 6.1.1.4'

loop_
_exptl_crystal_face_index_h
_exptl_crystal_face_index_k
_exptl_crystal_face_index_l
_exptl_crystal_face_perp_dist
-5 5 -8 0.0446
5 -5 8 0.0446
0 10 -6 0.0724
-7 6 -4 0.0458
7 -6 4 0.0408
0 7 11 0.0877
-6 8 0 0.0588
6 -7 3 0.0399
2 -1 -14 0.0236
-1 1 -15 0.0215
-8 4 3 0.0787
1 -1 15 0.0542
-4 -8 6 0.0994
8 2 3 0.1078
-1 -9 -6 0.0876
-2 -4 -13 0.0421
6 -7 -1 0.0326
0 -2 -15 0.0181
3 -4 -12 0.0193
0 4 -14 0.0335

loop_
_geom_angle_atom_site_label_1
_geom_angle_atom_site_label_2
_geom_angle_atom_site_label_3
_geom_angle
_geom_angle_site_symmetry_1
_geom_angle_site_symmetry_3
_geom_angle_publ_flag
F1 Mg1 C3 116.96(5) . . ?
F1 Mg1 C4 132.09(5) . . ?
F1 Mg1 C5 106.28(5) . . ?
F1 Mg1 C2 84.27(5) . . ?
F1 Mg1 C1 78.03(5) . . ?
N2 Mg1 F1 91.78(5) . . ?
N2 Mg1 N1 95.73(5) . . ?
N2 Mg1 C3 143.57(6) . . ?
N2 Mg1 C4 111.57(6) . . ?
N2 Mg1 C5 98.21(5) . . ?
N2 Mg1 C2 150.06(6) . . ?
N2 Mg1 C1 116.23(6) . . ?
N1 Mg1 F1 101.62(5) . . ?
N1 Mg1 C3 99.44(6) . . ?
N1 Mg1 C4 116.05(6) . . ?
N1 Mg1 C5 148.25(6) . . ?
N1 Mg1 C2 114.15(6) . . ?
N1 Mg1 C1 148.04(6) . . ?
C3 Mg1 C4 32.39(6) . . ?
C3 Mg1 C5 54.23(5) . . ?
C5 Mg1 C4 32.21(6) . . ?
C2 Mg1 C3 33.30(6) . . ?
C2 Mg1 C4 54.49(5) . . ?
C2 Mg1 C5 55.18(5) . . ?
C2 Mg1 C1 33.95(6) . . ?
C1 Mg1 C3 55.20(5) . . ?
C1 Mg1 C4 54.27(5) . . ?
C1 Mg1 C5 33.06(6) . . ?
F2 Mg2 C3 134.60(5) . . ?
F2 Mg2 C4 107.41(5) . . ?
F2 Mg2 C5 80.33(5) . . ?
F2 Mg2 C2 120.71(6) . . ?
F2 Mg2 C1 87.59(5) . . ?
N3 Mg2 F2 96.21(5) . . ?
N3 Mg2 N4 95.49(6) . . ?
N3 Mg2 C3 107.37(6) . . ?
N3 Mg2 C4 98.97(5) . . ?
N3 Mg2 C5 120.67(6) . . ?
N3 Mg2 C2 138.18(6) . . ?
N3 Mg2 C1 153.12(6) . . ?
N4 Mg2 F2 100.65(5) . . ?
N4 Mg2 C3 114.59(6) . . ?
N4 Mg2 C4 146.64(6) . . ?
N4 Mg2 C5 143.66(6) . . ?
N4 Mg2 C2 96.09(6) . . ?
N4 Mg2 C1 109.99(6) . . ?
C4 Mg2 C3 32.16(6) . . ?
C5 Mg2 C3 54.29(5) . . ?
C5 Mg2 C4 32.78(6) . . ?
C5 Mg2 C2 55.27(5) . . ?
C2 Mg2 C3 32.43(6) . . ?
C2 Mg2 C4 54.04(5) . . ?
C1 Mg2 C3 54.69(5) . . ?
C1 Mg2 C4 54.82(5) . . ?
C1 Mg2 C5 33.76(6) . . ?
C1 Mg2 C2 33.63(6) . . ?
C70 F2 Mg2 150.58(10) . . ?
C64 F1 Mg1 154.86(10) . . ?
C9 N2 Mg1 119.66(10) . . ?
C9 N2 C23 120.81(12) . . ?
C23 N2 Mg1 119.47(9) . . ?
C40 N3 Mg2 120.13(10) . . ?
C36 N3 Mg2 119.42(10) . . ?
C36 N3 C40 120.36(13) . . ?
C52 N4 Mg2 120.95(10) . . ?
C38 N4 Mg2 119.38(11) . . ?
C38 N4 C52 119.53(13) . . ?
C7 N1 Mg1 120.07(11) . . ?
C7 N1 C11 119.08(13) . . ?
C11 N1 Mg1 120.83(10) . . ?
F3 C77 C76 119.67(13) . . ?
F3 C77 C78 116.01(13) . . ?
C78 C77 C76 124.31(14) . . ?
N2 C9 C8 124.53(14) . . ?
N2 C9 C10 120.31(13) . . ?
C8 C9 C10 115.16(13) . . ?
C24 C23 N2 117.71(13) . . ?
C28 C23 N2 121.08(13) . . ?
C28 C23 C24 120.99(13) . . ?
C23 C24 C29 120.02(13) . . ?
C25 C24 C23 118.35(14) . . ?
C25 C24 C29 121.62(14) . . ?
C93 C88 C89 113.58(14) . . ?
C93 C88 B1 126.83(13) . . ?
C89 C88 B1 119.36(14) . . ?
F22 C99 C94 120.99(13) . . ?
F22 C99 C98 114.81(14) . . ?
C98 C99 C94 124.21(14) . . ?
C87 C82 C83 112.80(14) . . ?
C87 C82 B1 127.44(14) . . ?
C83 C82 B1 119.61(13) . . ?
C99 C94 B1 127.63(13) . . ?
C95 C94 C99 112.86(13) . . ?
C95 C94 B1 119.21(13) . . ?
F17 C93 C88 121.46(14) . . ?
F17 C93 C92 114.95(15) . . ?
C88 C93 C92 123.59(15) . . ?
C23 C28 C32 122.44(13) . . ?
C27 C28 C23 118.23(14) . . ?
C27 C28 C32 119.33(14) . . ?
C77 C76 B1 119.64(13) . . ?
C81 C76 C77 113.12(14) . . ?
C81 C76 B1 126.91(13) . . ?
C9 C8 H8 115.1 . . ?
C9 C8 C7 129.88(14) . . ?
C7 C8 H8 115.1 . . ?
C41 C40 N3 117.90(13) . . ?
C45 C40 N3 121.10(14) . . ?
C45 C40 C41 120.73(14) . . ?
F21 C98 C99 120.52(15) . . ?
F21 C98 C97 119.60(14) . . ?
C97 C98 C99 119.88(15) . . ?
C24 C25 H25 119.5 . . ?
C26 C25 C24 121.04(14) . . ?
C26 C25 H25 119.5 . . ?
F4 C78 C77 120.35(14) . . ?
F4 C78 C79 119.88(14) . . ?
C79 C78 C77 119.77(14) . . ?
C65 C64 F1 117.87(14) . . ?
C69 C64 F1 117.35(15) . . ?
C69 C64 C65 124.77(16) . . ?
F10 C85 C86 120.68(15) . . ?
F10 C85 C84 120.82(15) . . ?
C86 C85 C84 118.49(14) . . ?
C28 C32 H32 108.1 . . ?
C28 C32 C33 111.73(13) . . ?
C28 C32 C34 110.85(13) . . ?
C33 C32 H32 108.1 . . ?
C34 C32 H32 108.1 . . ?
C34 C32 C33 109.73(13) . . ?
F5 C79 C78 121.21(14) . . ?
F5 C79 C80 120.27(14) . . ?
C78 C79 C80 118.52(14) . . ?
F12 C87 C82 120.92(14) . . ?
F12 C87 C86 115.04(13) . . ?
C82 C87 C86 124.04(15) . . ?
F7 C81 C76 120.98(14) . . ?
F7 C81 C80 114.62(14) . . ?
C80 C81 C76 124.40(14) . . ?
F13 C89 C88 119.55(14) . . ?
F13 C89 C90 115.77(15) . . ?
C90 C89 C88 124.67(16) . . ?
N3 C36 C37 124.15(14) . . ?
N3 C36 C35 120.15(14) . . ?
C37 C36 C35 115.70(14) . . ?
C9 C10 H10A 109.5 . . ?
C9 C10 H10B 109.5 . . ?
C9 C10 H10C 109.5 . . ?
H10A C10 H10B 109.5 . . ?
H10A C10 H10C 109.5 . . ?
H10B C10 H10C 109.5 . . ?
C41 C46 H46 107.3 . . ?
C41 C46 C48 111.50(13) . . ?
C41 C46 C47 113.51(13) . . ?
C48 C46 H46 107.3 . . ?
C48 C46 C47 109.57(13) . . ?
C47 C46 H46 107.3 . . ?
C40 C41 C46 121.01(14) . . ?
C42 C41 C40 118.25(14) . . ?
C42 C41 C46 120.74(14) . . ?
F18 C95 C94 119.26(13) . . ?
F18 C95 C96 115.86(14) . . ?
C96 C95 C94 124.88(15) . . ?
Mg1 C3 Mg2 119.31(7) . . ?
Mg1 C3 H3 119.0 . . ?
Mg2 C3 H3 121.4 . . ?
C4 C3 Mg1 76.37(9) . . ?
C4 C3 Mg2 73.23(9) . . ?
C4 C3 H3 126.0 . . ?
C2 C3 Mg1 70.48(9) . . ?
C2 C3 Mg2 71.10(9) . . ?
C2 C3 H3 126.0 . . ?
C2 C3 C4 108.08(15) . . ?
F16 C92 C93 120.17(16) . . ?
F16 C92 C91 119.76(15) . . ?
C91 C92 C93 120.06(17) . . ?
N1 C7 C8 124.27(14) . . ?
N1 C7 C6 120.49(14) . . ?
C8 C7 C6 115.21(13) . . ?
C25 C26 H26 120.0 . . ?
C25 C26 C27 120.07(14) . . ?
C27 C26 H26 120.0 . . ?
C40 C45 C49 122.60(14) . . ?
C44 C45 C40 118.61(15) . . ?
C44 C45 C49 118.78(15) . . ?
F8 C83 C82 119.13(13) . . ?
F8 C83 C84 115.57(14) . . ?
C84 C83 C82 125.29(15) . . ?
C16 C11 N1 118.57(15) . . ?
C12 C11 N1 120.22(15) . . ?
C12 C11 C16 121.07(15) . . ?
C57 C52 N4 119.46(15) . . ?
C53 C52 N4 119.23(15) . . ?
C53 C52 C57 121.14(15) . . ?
C24 C29 H29 107.2 . . ?
C24 C29 C30 111.13(13) . . ?
C24 C29 C31 113.56(13) . . ?
C30 C29 H29 107.2 . . ?
C30 C29 C31 110.23(13) . . ?
C31 C29 H29 107.2 . . ?
Mg1 C4 H4 121.8 . . ?
Mg2 C4 Mg1 117.50(6) . . ?
Mg2 C4 H4 120.6 . . ?
C3 C4 Mg1 71.25(9) . . ?
C3 C4 Mg2 74.61(9) . . ?
C3 C4 H4 125.8 . . ?
C3 C4 C5 108.47(14) . . ?
C5 C4 Mg1 72.83(9) . . ?
C5 C4 Mg2 70.71(9) . . ?
C5 C4 H4 125.8 . . ?
Mg1 C5 H5 120.5 . . ?
Mg2 C5 Mg1 121.45(7) . . ?
Mg2 C5 H5 117.7 . . ?
C4 C5 Mg1 74.95(9) . . ?
C4 C5 Mg2 76.51(9) . . ?
C4 C5 H5 126.2 . . ?
C4 C5 C1 107.63(15) . . ?
C1 C5 Mg1 70.19(9) . . ?
C1 C5 Mg2 71.55(9) . . ?
C1 C5 H5 126.2 . . ?
F19 C96 C95 120.70(15) . . ?
F19 C96 C97 119.57(14) . . ?
C95 C96 C97 119.73(15) . . ?
C36 C37 H37 115.1 . . ?
C38 C37 C36 129.89(14) . . ?
C38 C37 H37 115.1 . . ?
C64 C65 H65 121.3 . . ?
C64 C65 C66 117.47(16) . . ?
C66 C65 H65 121.3 . . ?
F11 C86 C85 119.45(14) . . ?
F11 C86 C87 120.38(15) . . ?
C85 C86 C87 120.18(15) . . ?
Mg1 C2 Mg2 125.27(7) . . ?
Mg1 C2 H2 115.8 . . ?
Mg2 C2 H2 118.7 . . ?
C3 C2 Mg1 76.23(9) . . ?
C3 C2 Mg2 76.47(9) . . ?
C3 C2 H2 126.0 . . ?
C3 C2 C1 107.95(15) . . ?
C1 C2 Mg1 74.08(9) . . ?
C1 C2 Mg2 70.72(9) . . ?
C1 C2 H2 126.0 . . ?
F9 C84 C85 119.73(15) . . ?
F9 C84 C83 121.18(15) . . ?
C83 C84 C85 119.07(15) . . ?
F6 C80 C79 119.67(14) . . ?
F6 C80 C81 120.58(14) . . ?
C79 C80 C81 119.74(15) . . ?
C28 C27 H27 119.3 . . ?
C26 C27 C28 121.31(15) . . ?
C26 C27 H27 119.3 . . ?
N4 C38 C37 124.31(14) . . ?
N4 C38 C39 120.49(15) . . ?
C37 C38 C39 115.20(14) . . ?
C29 C30 H30A 109.5 . . ?
C29 C30 H30B 109.5 . . ?
C29 C30 H30C 109.5 . . ?
H30A C30 H30B 109.5 . . ?
H30A C30 H30C 109.5 . . ?
H30B C30 H30C 109.5 . . ?
C11 C16 C20 120.73(15) . . ?
C15 C16 C11 118.14(17) . . ?
C15 C16 C20 121.13(16) . . ?
Mg1 C1 H1 117.2 . . ?
Mg2 C1 Mg1 126.96(7) . . ?
Mg2 C1 H1 115.8 . . ?
C5 C1 Mg1 76.76(9) . . ?
C5 C1 Mg2 74.69(9) . . ?
C5 C1 C2 107.86(15) . . ?
C5 C1 H1 126.1 . . ?
C2 C1 Mg1 71.97(9) . . ?
C2 C1 Mg2 75.65(9) . . ?
C2 C1 H1 126.1 . . ?
F20 C97 C98 120.77(16) . . ?
F20 C97 C96 120.81(16) . . ?
C98 C97 C96 118.41(14) . . ?
F14 C90 C89 120.71(17) . . ?
F14 C90 C91 120.12(16) . . ?
C91 C90 C89 119.16(16) . . ?
C11 C12 C17 122.27(15) . . ?
C13 C12 C11 118.33(17) . . ?
C13 C12 C17 119.37(17) . . ?
C52 C57 C61 121.73(15) . . ?
C56 C57 C52 118.07(17) . . ?
C56 C57 C61 120.18(16) . . ?
C41 C42 H42 119.3 . . ?
C43 C42 C41 121.34(15) . . ?
C43 C42 H42 119.3 . . ?
F15 C91 C92 120.45(18) . . ?
F15 C91 C90 120.70(17) . . ?
C90 C91 C92 118.85(15) . . ?
F2 C70 C71 117.8(2) . . ?
C75A C70 F2 120.8(6) . . ?
C75A C70 C71A 121.8(7) . . ?
C71A C70 F2 115.6(2) . . ?
C75 C70 F2 114.2(6) . . ?
C75 C70 C71 125.1(7) . . ?
C70 C75A H75A 119.7 . . ?
C70 C75A C74A 120.7(11) . . ?
C74A C75A H75A 119.7 . . ?
C75A C74A H74A 120.7 . . ?
C75A C74A C73A 118.6(10) . . ?
C73A C74A H74A 120.7 . . ?
C74A C73A H73A 119.8 . . ?
C74A C73A C72A 120.3(6) . . ?
C72A C73A H73A 119.8 . . ?
C73A C72A H72A 119.6 . . ?
C73A C72A C71A 120.8(4) . . ?
C71A C72A H72A 119.6 . . ?
C70 C71A C72A 117.3(4) . . ?
C70 C71A H71A 121.3 . . ?
C72A C71A H71A 121.3 . . ?
C7 C6 H6A 109.5 . . ?
C7 C6 H6B 109.5 . . ?
C7 C6 H6C 109.5 . . ?
H6A C6 H6B 109.5 . . ?
H6A C6 H6C 109.5 . . ?
H6B C6 H6C 109.5 . . ?
C46 C48 H48A 109.5 . . ?
C46 C48 H48B 109.5 . . ?
C46 C48 H48C 109.5 . . ?
H48A C48 H48B 109.5 . . ?
H48A C48 H48C 109.5 . . ?
H48B C48 H48C 109.5 . . ?
C36 C35 H35A 109.5 . . ?
C36 C35 H35B 109.5 . . ?
C36 C35 H35C 109.5 . . ?
H35A C35 H35B 109.5 . . ?
H35A C35 H35C 109.5 . . ?
H35B C35 H35C 109.5 . . ?
C57 C61 H61 107.5 . . ?
C57 C61 C62 113.73(15) . . ?
C57 C61 C63 111.36(15) . . ?
C62 C61 H61 107.5 . . ?
C62 C61 C63 109.06(16) . . ?
C63 C61 H61 107.5 . . ?
C32 C33 H33A 109.5 . . ?
C32 C33 H33B 109.5 . . ?
C32 C33 H33C 109.5 . . ?
H33A C33 H33B 109.5 . . ?
H33A C33 H33C 109.5 . . ?
H33B C33 H33C 109.5 . . ?
C42 C43 H43 120.1 . . ?
C44 C43 C42 119.83(15) . . ?
C44 C43 H43 120.1 . . ?
C46 C47 H47A 109.5 . . ?
C46 C47 H47B 109.5 . . ?
C46 C47 H47C 109.5 . . ?
H47A C47 H47B 109.5 . . ?
H47A C47 H47C 109.5 . . ?
H47B C47 H47C 109.5 . . ?
C52 C53 C58 123.20(16) . . ?
C52 C53 C54 118.14(17) . . ?
C54 C53 C58 118.63(17) . . ?
C45 C49 H49 108.0 . . ?
C45 C49 C50 111.60(15) . . ?
C45 C49 C51 111.68(15) . . ?
C50 C49 H49 108.0 . . ?
C51 C49 H49 108.0 . . ?
C51 C49 C50 109.38(15) . . ?
C16 C20 H20 106.7 . . ?
C16 C20 C21 112.89(17) . . ?
C21 C20 H20 106.7 . . ?
C22 C20 C16 114.43(15) . . ?
C22 C20 H20 106.7 . . ?
C22 C20 C21 109.02(15) . . ?
C32 C34 H34A 109.5 . . ?
C32 C34 H34B 109.5 . . ?
C32 C34 H34C 109.5 . . ?
H34A C34 H34B 109.5 . . ?
H34A C34 H34C 109.5 . . ?
H34B C34 H34C 109.5 . . ?
C29 C31 H31A 109.5 . . ?
C29 C31 H31B 109.5 . . ?
C29 C31 H31C 109.5 . . ?
H31A C31 H31B 109.5 . . ?
H31A C31 H31C 109.5 . . ?
H31B C31 H31C 109.5 . . ?
C45 C44 H44 119.4 . . ?
C43 C44 C45 121.24(16) . . ?
C43 C44 H44 119.4 . . ?
C64 C69 H69 121.8 . . ?
C64 C69 C68 116.46(17) . . ?
C68 C69 H69 121.8 . . ?
C16 C15 H15 119.4 . . ?
C14 C15 C16 121.15(18) . . ?
C14 C15 H15 119.4 . . ?
C15 C14 H14 119.9 . . ?
C13 C14 C15 120.18(16) . . ?
C13 C14 H14 119.9 . . ?
C57 C56 H56 119.3 . . ?
C55 C56 C57 121.49(18) . . ?
C55 C56 H56 119.3 . . ?
C70 C75 H75 122.7 . . ?
C70 C75 C74 114.7(11) . . ?
C74 C75 H75 122.7 . . ?
C12 C13 H13 119.4 . . ?
C14 C13 C12 121.13(18) . . ?
C14 C13 H13 119.4 . . ?
C49 C50 H50A 109.5 . . ?
C49 C50 H50B 109.5 . . ?
C49 C50 H50C 109.5 . . ?
H50A C50 H50B 109.5 . . ?
H50A C50 H50C 109.5 . . ?
H50B C50 H50C 109.5 . . ?
C12 C17 H17 107.9 . . ?
C12 C17 C19 111.09(14) . . ?
C12 C17 C18 112.53(16) . . ?
C19 C17 H17 107.9 . . ?
C19 C17 C18 109.35(17) . . ?
C18 C17 H17 107.9 . . ?
C17 C19 H19A 109.5 . . ?
C17 C19 H19B 109.5 . . ?
C17 C19 H19C 109.5 . . ?
H19A C19 H19B 109.5 . . ?
H19A C19 H19C 109.5 . . ?
H19B C19 H19C 109.5 . . ?
C53 C58 H58 108.1 . . ?
C53 C58 C59 111.18(16) . . ?
C53 C58 C60 112.53(17) . . ?
C59 C58 H58 108.1 . . ?
C59 C58 C60 108.56(19) . . ?
C60 C58 H58 108.1 . . ?
C65 C66 H66 119.8 . . ?
C67 C66 C65 120.39(17) . . ?
C67 C66 H66 119.8 . . ?
C53 C54 H54 119.3 . . ?
C55 C54 C53 121.30(19) . . ?
C55 C54 H54 119.3 . . ?
C66 C67 H67 119.7 . . ?
C66 C67 C68 120.51(17) . . ?
C68 C67 H67 119.7 . . ?
C69 C68 H68 119.8 . . ?
C67 C68 C69 120.41(17) . . ?
C67 C68 H68 119.8 . . ?
C61 C62 H62A 109.5 . . ?
C61 C62 H62B 109.5 . . ?
C61 C62 H62C 109.5 . . ?
H62A C62 H62B 109.5 . . ?
H62A C62 H62C 109.5 . . ?
H62B C62 H62C 109.5 . . ?
C38 C39 H39A 109.5 . . ?
C38 C39 H39B 109.5 . . ?
C38 C39 H39C 109.5 . . ?
H39A C39 H39B 109.5 . . ?
H39A C39 H39C 109.5 . . ?
H39B C39 H39C 109.5 . . ?
C58 C59 H59A 109.5 . . ?
C58 C59 H59B 109.5 . . ?
C58 C59 H59C 109.5 . . ?
H59A C59 H59B 109.5 . . ?
H59A C59 H59C 109.5 . . ?
H59B C59 H59C 109.5 . . ?
C56 C55 C54 119.85(18) . . ?
C56 C55 H55 120.1 . . ?
C54 C55 H55 120.1 . . ?
C20 C21 H21A 109.5 . . ?
C20 C21 H21B 109.5 . . ?
C20 C21 H21C 109.5 . . ?
H21A C21 H21B 109.5 . . ?
H21A C21 H21C 109.5 . . ?
H21B C21 H21C 109.5 . . ?
C20 C22 H22A 109.5 . . ?
C20 C22 H22B 109.5 . . ?
C20 C22 H22C 109.5 . . ?
H22A C22 H22B 109.5 . . ?
H22A C22 H22C 109.5 . . ?
H22B C22 H22C 109.5 . . ?
C17 C18 H18A 109.5 . . ?
C17 C18 H18B 109.5 . . ?
C17 C18 H18C 109.5 . . ?
H18A C18 H18B 109.5 . . ?
H18A C18 H18C 109.5 . . ?
H18B C18 H18C 109.5 . . ?
C88 B1 C82 113.07(12) . . ?
C94 B1 C88 113.42(12) . . ?
C94 B1 C82 101.87(11) . . ?
C76 B1 C88 101.50(11) . . ?
C76 B1 C82 113.40(12) . . ?
C76 B1 C94 114.10(12) . . ?
C49 C51 H51A 109.5 . . ?
C49 C51 H51B 109.5 . . ?
C49 C51 H51C 109.5 . . ?
H51A C51 H51B 109.5 . . ?
H51A C51 H51C 109.5 . . ?
H51B C51 H51C 109.5 . . ?
C61 C63 H63A 109.5 . . ?
C61 C63 H63B 109.5 . . ?
C61 C63 H63C 109.5 . . ?
H63A C63 H63B 109.5 . . ?
H63A C63 H63C 109.5 . . ?
H63B C63 H63C 109.5 . . ?
C75 C74 H74 118.4 . . ?
C73 C74 C75 123.2(11) . . ?
C73 C74 H74 118.4 . . ?
C58 C60 H60A 109.5 . . ?
C58 C60 H60B 109.5 . . ?
C58 C60 H60C 109.5 . . ?
H60A C60 H60B 109.5 . . ?
H60A C60 H60C 109.5 . . ?
H60B C60 H60C 109.5 . . ?
C70 C71 H71 121.7 . . ?
C72 C71 C70 116.6(4) . . ?
C72 C71 H71 121.7 . . ?
C74 C73 H73 120.2 . . ?
C74 C73 C72 119.7(7) . . ?
C72 C73 H73 120.2 . . ?
C71 C72 H72 119.9 . . ?
C73 C72 C71 120.1(5) . . ?
C73 C72 H72 119.9 . . ?

loop_
_geom_bond_atom_site_label_1
_geom_bond_atom_site_label_2
_geom_bond_distance
_geom_bond_site_symmetry_2
_geom_bond_publ_flag
Mg1 F1 2.1861(11) . ?
Mg1 N2 2.0199(13) . ?
Mg1 N1 2.0258(14) . ?
Mg1 C3 2.4820(16) . ?
Mg1 C4 2.5473(16) . ?
Mg1 C5 2.5202(16) . ?
Mg1 C2 2.4086(16) . ?
Mg1 C1 2.4357(16) . ?
Mg2 F2 2.1590(11) . ?
Mg2 N3 2.0176(13) . ?
Mg2 N4 2.0255(14) . ?
Mg2 C3 2.5431(16) . ?
Mg2 C4 2.5255(16) . ?
Mg2 C5 2.4514(16) . ?
Mg2 C2 2.4747(16) . ?
Mg2 C1 2.4110(16) . ?
F3 C77 1.3488(17) . ?
F17 C93 1.3460(19) . ?
F22 C99 1.3511(18) . ?
F4 C78 1.3438(18) . ?
F12 C87 1.3537(19) . ?
F18 C95 1.3557(18) . ?
F13 C89 1.353(2) . ?
F7 C81 1.3496(18) . ?
F11 C86 1.3429(18) . ?
F8 C83 1.3509(18) . ?
F2 C70 1.3876(19) . ?
F10 C85 1.3375(19) . ?
F5 C79 1.3372(18) . ?
F6 C80 1.3435(18) . ?
F1 C64 1.3903(18) . ?
F21 C98 1.3409(19) . ?
F9 C84 1.340(2) . ?
F16 C92 1.342(2) . ?
F19 C96 1.3456(19) . ?
F14 C90 1.342(2) . ?
F20 C97 1.3362(19) . ?
F15 C91 1.343(2) . ?
N2 C9 1.3296(19) . ?
N2 C23 1.4369(18) . ?
N3 C40 1.437(2) . ?
N3 C36 1.332(2) . ?
N4 C52 1.440(2) . ?
N4 C38 1.332(2) . ?
N1 C7 1.331(2) . ?
N1 C11 1.437(2) . ?
C77 C76 1.390(2) . ?
C77 C78 1.385(2) . ?
C9 C8 1.403(2) . ?
C9 C10 1.511(2) . ?
C23 C24 1.414(2) . ?
C23 C28 1.406(2) . ?
C24 C25 1.396(2) . ?
C24 C29 1.519(2) . ?
C88 C93 1.385(2) . ?
C88 C89 1.392(2) . ?
C88 B1 1.660(2) . ?
C99 C94 1.392(2) . ?
C99 C98 1.388(2) . ?
C82 C87 1.386(2) . ?
C82 C83 1.393(2) . ?
C82 B1 1.661(2) . ?
C94 C95 1.389(2) . ?
C94 B1 1.655(2) . ?
C93 C92 1.393(2) . ?
C28 C32 1.523(2) . ?
C28 C27 1.396(2) . ?
C76 C81 1.389(2) . ?
C76 B1 1.652(2) . ?
C8 H8 0.9500 . ?
C8 C7 1.406(2) . ?
C40 C41 1.414(2) . ?
C40 C45 1.406(2) . ?
C98 C97 1.375(2) . ?
C25 H25 0.9500 . ?
C25 C26 1.382(2) . ?
C78 C79 1.376(2) . ?
C64 C65 1.366(2) . ?
C64 C69 1.365(2) . ?
C85 C86 1.377(2) . ?
C85 C84 1.380(2) . ?
C32 H32 1.0000 . ?
C32 C33 1.534(2) . ?
C32 C34 1.532(2) . ?
C79 C80 1.376(2) . ?
C87 C86 1.386(2) . ?
C81 C80 1.385(2) . ?
C89 C90 1.386(2) . ?
C36 C37 1.406(2) . ?
C36 C35 1.514(2) . ?
C10 H10A 0.9800 . ?
C10 H10B 0.9800 . ?
C10 H10C 0.9800 . ?
C46 H46 1.0000 . ?
C46 C41 1.524(2) . ?
C46 C48 1.531(2) . ?
C46 C47 1.532(2) . ?
C41 C42 1.393(2) . ?
C95 C96 1.378(2) . ?
C3 H3 0.9500 . ?
C3 C4 1.404(2) . ?
C3 C2 1.403(3) . ?
C92 C91 1.377(3) . ?
C7 C6 1.517(2) . ?
C26 H26 0.9500 . ?
C26 C27 1.383(2) . ?
C45 C49 1.519(2) . ?
C45 C44 1.397(2) . ?
C83 C84 1.379(2) . ?
C11 C16 1.412(2) . ?
C11 C12 1.406(3) . ?
C52 C57 1.413(2) . ?
C52 C53 1.403(3) . ?
C29 H29 1.0000 . ?
C29 C30 1.530(2) . ?
C29 C31 1.533(2) . ?
C4 H4 0.9500 . ?
C4 C5 1.406(2) . ?
C5 H5 0.9500 . ?
C5 C1 1.412(3) . ?
C96 C97 1.378(3) . ?
C37 H37 0.9500 . ?
C37 C38 1.406(2) . ?
C65 H65 0.9500 . ?
C65 C66 1.384(2) . ?
C2 H2 0.9500 . ?
C2 C1 1.415(3) . ?
C27 H27 0.9500 . ?
C38 C39 1.515(2) . ?
C30 H30A 0.9800 . ?
C30 H30B 0.9800 . ?
C30 H30C 0.9800 . ?
C16 C20 1.523(3) . ?
C16 C15 1.396(2) . ?
C1 H1 0.9500 . ?
C90 C91 1.376(3) . ?
C12 C13 1.399(2) . ?
C12 C17 1.523(3) . ?
C57 C61 1.516(3) . ?
C57 C56 1.398(3) . ?
C42 H42 0.9500 . ?
C42 C43 1.388(2) . ?
C70 C75A 1.359(10) . ?
C70 C71A 1.372(5) . ?
C70 C75 1.364(10) . ?
C70 C71 1.396(6) . ?
C75A H75A 0.9500 . ?
C75A C74A 1.377(10) . ?
C74A H74A 0.9500 . ?
C74A C73A 1.378(9) . ?
C73A H73A 0.9500 . ?
C73A C72A 1.379(6) . ?
C72A H72A 0.9500 . ?
C72A C71A 1.393(6) . ?
C71A H71A 0.9500 . ?
C6 H6A 0.9800 . ?
C6 H6B 0.9800 . ?
C6 H6C 0.9800 . ?
C48 H48A 0.9800 . ?
C48 H48B 0.9800 . ?
C48 H48C 0.9800 . ?
C35 H35A 0.9800 . ?
C35 H35B 0.9800 . ?
C35 H35C 0.9800 . ?
C61 H61 1.0000 . ?
C61 C62 1.532(3) . ?
C61 C63 1.535(2) . ?
C33 H33A 0.9800 . ?
C33 H33B 0.9800 . ?
C33 H33C 0.9800 . ?
C43 H43 0.9500 . ?
C43 C44 1.377(3) . ?
C47 H47A 0.9800 . ?
C47 H47B 0.9800 . ?
C47 H47C 0.9800 . ?
C53 C58 1.524(3) . ?
C53 C54 1.404(3) . ?
C49 H49 1.0000 . ?
C49 C50 1.532(2) . ?
C49 C51 1.531(3) . ?
C20 H20 1.0000 . ?
C20 C21 1.530(3) . ?
C20 C22 1.520(3) . ?
C34 H34A 0.9800 . ?
C34 H34B 0.9800 . ?
C34 H34C 0.9800 . ?
C31 H31A 0.9800 . ?
C31 H31B 0.9800 . ?
C31 H31C 0.9800 . ?
C44 H44 0.9500 . ?
C69 H69 0.9500 . ?
C69 C68 1.402(3) . ?
C15 H15 0.9500 . ?
C15 C14 1.384(3) . ?
C14 H14 0.9500 . ?
C14 C13 1.377(3) . ?
C56 H56 0.9500 . ?
C56 C55 1.379(3) . ?
C75 H75 0.9500 . ?
C75 C74 1.389(11) . ?
C13 H13 0.9500 . ?
C50 H50A 0.9800 . ?
C50 H50B 0.9800 . ?
C50 H50C 0.9800 . ?
C17 H17 1.0000 . ?
C17 C19 1.534(3) . ?
C17 C18 1.536(3) . ?
C19 H19A 0.9800 . ?
C19 H19B 0.9800 . ?
C19 H19C 0.9800 . ?
C58 H58 1.0000 . ?
C58 C59 1.531(3) . ?
C58 C60 1.534(3) . ?
C66 H66 0.9500 . ?
C66 C67 1.371(3) . ?
C54 H54 0.9500 . ?
C54 C55 1.381(3) . ?
C67 H67 0.9500 . ?
C67 C68 1.379(3) . ?
C68 H68 0.9500 . ?
C62 H62A 0.9800 . ?
C62 H62B 0.9800 . ?
C62 H62C 0.9800 . ?
C39 H39A 0.9800 . ?
C39 H39B 0.9800 . ?
C39 H39C 0.9800 . ?
C59 H59A 0.9800 . ?
C59 H59B 0.9800 . ?
C59 H59C 0.9800 . ?
C55 H55 0.9500 . ?
C21 H21A 0.9800 . ?
C21 H21B 0.9800 . ?
C21 H21C 0.9800 . ?
C22 H22A 0.9800 . ?
C22 H22B 0.9800 . ?
C22 H22C 0.9800 . ?
C18 H18A 0.9800 . ?
C18 H18B 0.9800 . ?
C18 H18C 0.9800 . ?
C51 H51A 0.9800 . ?
C51 H51B 0.9800 . ?
C51 H51C 0.9800 . ?
C63 H63A 0.9800 . ?
C63 H63B 0.9800 . ?
C63 H63C 0.9800 . ?
C74 H74 0.9500 . ?
C74 C73 1.367(9) . ?
C60 H60A 0.9800 . ?
C60 H60B 0.9800 . ?
C60 H60C 0.9800 . ?
C71 H71 0.9500 . ?
C71 C72 1.388(6) . ?
C73 H73 0.9500 . ?
C73 C72 1.383(6) . ?
C72 H72 0.9500 . ?

loop_
_geom_torsion_atom_site_label_1
_geom_torsion_atom_site_label_2
_geom_torsion_atom_site_label_3
_geom_torsion_atom_site_label_4
_geom_torsion
_geom_torsion_site_symmetry_1
_geom_torsion_site_symmetry_2
_geom_torsion_site_symmetry_3
_geom_torsion_site_symmetry_4
_geom_torsion_publ_flag
Mg1 F1 C64 C65 -46.6(3) . . . . ?
Mg1 F1 C64 C69 134.4(2) . . . . ?
Mg1 N2 C9 C8 -12.56(19) . . . . ?
Mg1 N2 C9 C10 167.25(10) . . . . ?
Mg1 N2 C23 C24 81.63(14) . . . . ?
Mg1 N2 C23 C28 -93.14(14) . . . . ?
Mg1 N1 C7 C8 5.9(2) . . . . ?
Mg1 N1 C7 C6 -176.22(12) . . . . ?
Mg1 N1 C11 C16 75.05(16) . . . . ?
Mg1 N1 C11 C12 -100.65(15) . . . . ?
Mg1 C3 C4 Mg2 126.82(5) . . . . ?
Mg1 C3 C4 C5 63.76(11) . . . . ?
Mg1 C3 C2 Mg2 -132.10(6) . . . . ?
Mg1 C3 C2 C1 -67.89(11) . . . . ?
Mg1 C4 C5 Mg2 128.33(5) . . . . ?
Mg1 C4 C5 C1 63.02(11) . . . . ?
Mg1 C5 C1 Mg2 134.82(6) . . . . ?
Mg1 C5 C1 C2 65.80(11) . . . . ?
Mg1 C2 C1 Mg2 -137.39(6) . . . . ?
Mg1 C2 C1 C5 -69.02(11) . . . . ?
Mg2 F2 C70 C75A 158.1(11) . . . . ?
Mg2 F2 C70 C71A -36.8(5) . . . . ?
Mg2 F2 C70 C75 159.8(10) . . . . ?
Mg2 F2 C70 C71 -1.8(5) . . . . ?
Mg2 N3 C40 C41 -86.44(15) . . . . ?
Mg2 N3 C40 C45 87.52(15) . . . . ?
Mg2 N3 C36 C37 13.4(2) . . . . ?
Mg2 N3 C36 C35 -166.43(11) . . . . ?
Mg2 N4 C52 C57 -73.22(17) . . . . ?
Mg2 N4 C52 C53 101.99(15) . . . . ?
Mg2 N4 C38 C37 -10.0(2) . . . . ?
Mg2 N4 C38 C39 170.65(14) . . . . ?
Mg2 C3 C4 Mg1 -126.82(5) . . . . ?
Mg2 C3 C4 C5 -63.05(11) . . . . ?
Mg2 C3 C2 Mg1 132.10(6) . . . . ?
Mg2 C3 C2 C1 64.21(11) . . . . ?
Mg2 C4 C5 Mg1 -128.33(5) . . . . ?
Mg2 C4 C5 C1 -65.31(10) . . . . ?
Mg2 C5 C1 Mg1 -134.82(6) . . . . ?
Mg2 C5 C1 C2 -69.02(11) . . . . ?
Mg2 C2 C1 Mg1 137.39(6) . . . . ?
Mg2 C2 C1 C5 68.36(11) . . . . ?
F3 C77 C76 C81 -176.87(13) . . . . ?
F3 C77 C76 B1 -3.0(2) . . . . ?
F3 C77 C78 F4 -2.8(2) . . . . ?
F3 C77 C78 C79 176.83(13) . . . . ?
F17 C93 C92 F16 0.1(2) . . . . ?
F17 C93 C92 C91 -179.64(14) . . . . ?
F22 C99 C94 C95 -177.76(13) . . . . ?
F22 C99 C94 B1 -4.2(2) . . . . ?
F22 C99 C98 F21 -1.0(2) . . . . ?
F22 C99 C98 C97 178.74(14) . . . . ?
F4 C78 C79 F5 0.7(2) . . . . ?
F4 C78 C79 C80 -179.36(14) . . . . ?
F12 C87 C86 F11 -2.5(2) . . . . ?
F12 C87 C86 C85 177.67(13) . . . . ?
F18 C95 C96 F19 0.2(2) . . . . ?
F18 C95 C96 C97 -179.34(14) . . . . ?
F13 C89 C90 F14 -1.4(2) . . . . ?
F13 C89 C90 C91 177.84(14) . . . . ?
F7 C81 C80 F6 -1.0(2) . . . . ?
F7 C81 C80 C79 178.34(15) . . . . ?
F8 C83 C84 F9 0.7(2) . . . . ?
F8 C83 C84 C85 179.00(14) . . . . ?
F2 C70 C75A C74A 170.5(11) . . . . ?
F2 C70 C71A C72A -172.6(4) . . . . ?
F2 C70 C75 C74 -169.4(11) . . . . ?
F2 C70 C71 C72 168.6(5) . . . . ?
F10 C85 C86 F11 -1.5(2) . . . . ?
F10 C85 C86 C87 178.38(14) . . . . ?
F10 C85 C84 F9 1.2(2) . . . . ?
F10 C85 C84 C83 -177.12(14) . . . . ?
F5 C79 C80 F6 0.7(2) . . . . ?
F5 C79 C80 C81 -178.61(15) . . . . ?
F1 C64 C65 C66 -178.97(15) . . . . ?
F1 C64 C69 C68 178.70(16) . . . . ?
F21 C98 C97 F20 0.3(2) . . . . ?
F21 C98 C97 C96 179.57(15) . . . . ?
F16 C92 C91 F15 0.9(2) . . . . ?
F16 C92 C91 C90 -179.08(15) . . . . ?
F19 C96 C97 F20 -0.1(3) . . . . ?
F19 C96 C97 C98 -179.35(15) . . . . ?
F14 C90 C91 F15 -0.4(3) . . . . ?
F14 C90 C91 C92 179.61(15) . . . . ?
N2 C9 C8 C7 -10.5(3) . . . . ?
N2 C23 C24 C25 -174.55(13) . . . . ?
N2 C23 C24 C29 6.21(19) . . . . ?
N2 C23 C28 C32 -6.0(2) . . . . ?
N2 C23 C28 C27 173.67(13) . . . . ?
N3 C40 C41 C46 -4.7(2) . . . . ?
N3 C40 C41 C42 174.47(14) . . . . ?
N3 C40 C45 C49 4.5(2) . . . . ?
N3 C40 C45 C44 -174.70(14) . . . . ?
N3 C36 C37 C38 10.9(3) . . . . ?
N4 C52 C57 C61 -6.0(2) . . . . ?
N4 C52 C57 C56 175.53(15) . . . . ?
N4 C52 C53 C58 1.6(2) . . . . ?
N4 C52 C53 C54 -176.41(16) . . . . ?
N1 C11 C16 C20 4.7(2) . . . . ?
N1 C11 C16 C15 -175.37(14) . . . . ?
N1 C11 C12 C13 175.35(14) . . . . ?
N1 C11 C12 C17 -2.5(2) . . . . ?
C77 C76 C81 F7 179.12(14) . . . . ?
C77 C76 C81 C80 -1.3(2) . . . . ?
C77 C76 B1 C88 -71.78(16) . . . . ?
C77 C76 B1 C82 166.64(13) . . . . ?
C77 C76 B1 C94 50.59(19) . . . . ?
C77 C78 C79 F5 -178.98(14) . . . . ?
C77 C78 C79 C80 1.0(2) . . . . ?
C9 N2 C23 C24 -101.33(16) . . . . ?
C9 N2 C23 C28 83.90(17) . . . . ?
C9 C8 C7 N1 14.4(3) . . . . ?
C9 C8 C7 C6 -163.58(16) . . . . ?
C23 N2 C9 C8 170.40(14) . . . . ?
C23 N2 C9 C10 -9.8(2) . . . . ?
C23 C24 C25 C26 0.4(2) . . . . ?
C23 C24 C29 C30 79.38(17) . . . . ?
C23 C24 C29 C31 -155.67(14) . . . . ?
C23 C28 C32 C33 -123.10(15) . . . . ?
C23 C28 C32 C34 114.18(16) . . . . ?
C23 C28 C27 C26 1.0(2) . . . . ?
C24 C23 C28 C32 179.37(13) . . . . ?
C24 C23 C28 C27 -0.9(2) . . . . ?
C24 C25 C26 C27 -0.3(2) . . . . ?
C88 C93 C92 F16 -179.74(14) . . . . ?
C88 C93 C92 C91 0.5(2) . . . . ?
C88 C89 C90 F14 178.03(15) . . . . ?
C88 C89 C90 C91 -2.8(3) . . . . ?
C99 C94 C95 F18 178.36(13) . . . . ?
C99 C94 C95 C96 -2.0(2) . . . . ?
C99 C94 B1 C88 134.17(15) . . . . ?
C99 C94 B1 C82 -104.00(16) . . . . ?
C99 C94 B1 C76 18.6(2) . . . . ?
C99 C98 C97 F20 -179.39(15) . . . . ?
C99 C98 C97 C96 -0.1(2) . . . . ?
C82 C87 C86 F11 177.22(14) . . . . ?
C82 C87 C86 C85 -2.6(2) . . . . ?
C82 C83 C84 F9 -178.41(15) . . . . ?
C82 C83 C84 C85 -0.1(3) . . . . ?
C94 C99 C98 F21 179.24(14) . . . . ?
C94 C99 C98 C97 -1.1(2) . . . . ?
C94 C95 C96 F19 -179.48(14) . . . . ?
C94 C95 C96 C97 1.0(3) . . . . ?
C93 C88 C89 F13 -176.92(13) . . . . ?
C93 C88 C89 C90 3.7(2) . . . . ?
C93 C88 B1 C82 -134.40(15) . . . . ?
C93 C88 B1 C94 -19.1(2) . . . . ?
C93 C88 B1 C76 103.79(16) . . . . ?
C93 C92 C91 F15 -179.36(15) . . . . ?
C93 C92 C91 C90 0.6(2) . . . . ?
C28 C23 C24 C25 0.2(2) . . . . ?
C28 C23 C24 C29 -179.01(13) . . . . ?
C76 C77 C78 F4 176.44(14) . . . . ?
C76 C77 C78 C79 -3.9(2) . . . . ?
C76 C81 C80 F6 179.44(15) . . . . ?
C76 C81 C80 C79 -1.2(3) . . . . ?
C40 N3 C36 C37 -169.86(14) . . . . ?
C40 N3 C36 C35 10.3(2) . . . . ?
C40 C41 C42 C43 0.2(2) . . . . ?
C40 C45 C49 C50 -118.22(17) . . . . ?
C40 C45 C49 C51 119.00(19) . . . . ?
C40 C45 C44 C43 0.7(2) . . . . ?
C98 C99 C94 C95 2.0(2) . . . . ?
C98 C99 C94 B1 175.59(14) . . . . ?
C25 C24 C29 C30 -99.83(17) . . . . ?
C25 C24 C29 C31 25.1(2) . . . . ?
C25 C26 C27 C28 -0.4(2) . . . . ?
C78 C77 C76 C81 3.9(2) . . . . ?
C78 C77 C76 B1 177.76(14) . . . . ?
C78 C79 C80 F6 -179.27(15) . . . . ?
C78 C79 C80 C81 1.4(2) . . . . ?
C64 C65 C66 C67 0.3(3) . . . . ?
C64 C69 C68 C67 0.3(3) . . . . ?
C32 C28 C27 C26 -179.25(14) . . . . ?
C87 C82 C83 F8 178.09(13) . . . . ?
C87 C82 C83 C84 -2.8(2) . . . . ?
C87 C82 B1 C88 17.7(2) . . . . ?
C87 C82 B1 C94 -104.40(16) . . . . ?
C87 C82 B1 C76 132.53(15) . . . . ?
C81 C76 B1 C88 101.14(17) . . . . ?
C81 C76 B1 C82 -20.4(2) . . . . ?
C81 C76 B1 C94 -136.49(15) . . . . ?
C89 C88 C93 F17 177.64(13) . . . . ?
C89 C88 C93 C92 -2.5(2) . . . . ?
C89 C88 B1 C82 51.44(18) . . . . ?
C89 C88 B1 C94 166.79(13) . . . . ?
C89 C88 B1 C76 -70.36(16) . . . . ?
C89 C90 C91 F15 -179.61(15) . . . . ?
C89 C90 C91 C92 0.4(2) . . . . ?
C36 N3 C40 C41 96.87(17) . . . . ?
C36 N3 C40 C45 -89.16(18) . . . . ?
C36 C37 C38 N4 -13.0(3) . . . . ?
C36 C37 C38 C39 166.46(18) . . . . ?
C10 C9 C8 C7 169.69(16) . . . . ?
C46 C41 C42 C43 179.35(15) . . . . ?
C41 C40 C45 C49 178.33(14) . . . . ?
C41 C40 C45 C44 -0.9(2) . . . . ?
C41 C42 C43 C44 -0.4(3) . . . . ?
C95 C94 B1 C88 -52.61(18) . . . . ?
C95 C94 B1 C82 69.22(16) . . . . ?
C95 C94 B1 C76 -168.19(13) . . . . ?
C95 C96 C97 F20 179.41(15) . . . . ?
C95 C96 C97 C98 0.2(2) . . . . ?
C3 C4 C5 Mg1 -62.74(11) . . . . ?
C3 C4 C5 Mg2 65.58(11) . . . . ?
C3 C4 C5 C1 0.27(17) . . . . ?
C3 C2 C1 Mg1 69.35(11) . . . . ?
C3 C2 C1 Mg2 -68.04(11) . . . . ?
C3 C2 C1 C5 0.32(17) . . . . ?
C7 N1 C11 C16 -106.67(17) . . . . ?
C7 N1 C11 C12 77.63(19) . . . . ?
C45 C40 C41 C46 -178.69(14) . . . . ?
C45 C40 C41 C42 0.5(2) . . . . ?
C83 C82 C87 F12 -176.13(13) . . . . ?
C83 C82 C87 C86 4.2(2) . . . . ?
C83 C82 B1 C88 -167.16(13) . . . . ?
C83 C82 B1 C94 70.77(16) . . . . ?
C83 C82 B1 C76 -52.30(18) . . . . ?
C11 N1 C7 C8 -172.42(15) . . . . ?
C11 N1 C7 C6 5.5(2) . . . . ?
C11 C16 C20 C21 77.46(19) . . . . ?
C11 C16 C20 C22 -157.06(16) . . . . ?
C11 C16 C15 C14 0.0(2) . . . . ?
C11 C12 C13 C14 -0.1(2) . . . . ?
C11 C12 C17 C19 108.65(18) . . . . ?
C11 C12 C17 C18 -128.37(17) . . . . ?
C52 N4 C38 C37 165.74(16) . . . . ?
C52 N4 C38 C39 -13.6(2) . . . . ?
C52 C57 C61 C62 149.70(15) . . . . ?
C52 C57 C61 C63 -86.6(2) . . . . ?
C52 C57 C56 C55 0.6(3) . . . . ?
C52 C53 C58 C59 -114.21(19) . . . . ?
C52 C53 C58 C60 123.8(2) . . . . ?
C52 C53 C54 C55 1.1(3) . . . . ?
C29 C24 C25 C26 179.63(14) . . . . ?
C4 C3 C2 Mg1 67.74(11) . . . . ?
C4 C3 C2 Mg2 -64.37(11) . . . . ?
C4 C3 C2 C1 -0.16(17) . . . . ?
C4 C5 C1 Mg1 -66.17(11) . . . . ?
C4 C5 C1 Mg2 68.65(11) . . . . ?
C4 C5 C1 C2 -0.37(17) . . . . ?
C65 C64 C69 C68 -0.2(3) . . . . ?
C65 C66 C67 C68 -0.2(3) . . . . ?
C86 C85 C84 F9 -179.71(14) . . . . ?
C86 C85 C84 C83 2.0(2) . . . . ?
C2 C3 C4 Mg1 -63.83(11) . . . . ?
C2 C3 C4 Mg2 62.98(11) . . . . ?
C2 C3 C4 C5 -0.07(17) . . . . ?
C84 C85 C86 F11 179.46(14) . . . . ?
C84 C85 C86 C87 -0.7(2) . . . . ?
C27 C28 C32 C33 57.21(18) . . . . ?
C27 C28 C32 C34 -65.52(18) . . . . ?
C38 N4 C52 C57 111.16(17) . . . . ?
C38 N4 C52 C53 -73.6(2) . . . . ?
C16 C11 C12 C13 -0.2(2) . . . . ?
C16 C11 C12 C17 -178.11(15) . . . . ?
C16 C15 C14 C13 -0.4(3) . . . . ?
C12 C11 C16 C20 -179.65(15) . . . . ?
C12 C11 C16 C15 0.3(2) . . . . ?
C57 C52 C53 C58 176.78(16) . . . . ?
C57 C52 C53 C54 -1.3(3) . . . . ?
C57 C56 C55 C54 -0.8(3) . . . . ?
C42 C43 C44 C45 0.0(3) . . . . ?
C70 C75A C74A C73A -2(2) . . . . ?
C70 C75 C74 C73 4(2) . . . . ?
C70 C71 C72 C73 -3.1(11) . . . . ?
C75A C70 C71A C72A -7.6(13) . . . . ?
C75A C74A C73A C72A -1.2(15) . . . . ?
C74A C73A C72A C71A -0.4(11) . . . . ?
C73A C72A C71A C70 4.7(10) . . . . ?
C71A C70 C75A C74A 6(2) . . . . ?
C48 C46 C41 C40 -79.87(18) . . . . ?
C48 C46 C41 C42 100.98(17) . . . . ?
C35 C36 C37 C38 -169.19(17) . . . . ?
C61 C57 C56 C55 -177.85(18) . . . . ?
C47 C46 C41 C40 155.80(14) . . . . ?
C47 C46 C41 C42 -23.3(2) . . . . ?
C53 C52 C57 C61 178.88(15) . . . . ?
C53 C52 C57 C56 0.4(2) . . . . ?
C53 C54 C55 C56 -0.1(3) . . . . ?
C49 C45 C44 C43 -178.59(16) . . . . ?
C20 C16 C15 C14 179.97(16) . . . . ?
C44 C45 C49 C50 61.0(2) . . . . ?
C44 C45 C49 C51 -61.8(2) . . . . ?
C69 C64 C65 C66 -0.1(3) . . . . ?
C15 C16 C20 C21 -102.48(19) . . . . ?
C15 C16 C20 C22 23.0(2) . . . . ?
C15 C14 C13 C12 0.4(3) . . . . ?
C56 C57 C61 C62 -31.9(2) . . . . ?
C56 C57 C61 C63 91.8(2) . . . . ?
C75 C70 C71 C72 9.2(12) . . . . ?
C75 C74 C73 C72 1.4(18) . . . . ?
C13 C12 C17 C19 -69.2(2) . . . . ?
C13 C12 C17 C18 53.8(2) . . . . ?
C17 C12 C13 C14 177.81(16) . . . . ?
C58 C53 C54 C55 -177.0(2) . . . . ?
C66 C67 C68 C69 -0.1(3) . . . . ?
C54 C53 C58 C59 63.8(2) . . . . ?
C54 C53 C58 C60 -58.2(3) . . . . ?
B1 C88 C93 F17 3.2(2) . . . . ?
B1 C88 C93 C92 -176.98(14) . . . . ?
B1 C88 C89 F13 -2.0(2) . . . . ?
B1 C88 C89 C90 178.59(14) . . . . ?
B1 C82 C87 F12 -0.7(2) . . . . ?
B1 C82 C87 C86 179.61(14) . . . . ?
B1 C82 C83 F8 2.2(2) . . . . ?
B1 C82 C83 C84 -178.68(15) . . . . ?
B1 C94 C95 F18 4.2(2) . . . . ?
B1 C94 C95 C96 -176.18(15) . . . . ?
B1 C76 C81 F7 5.8(2) . . . . ?
B1 C76 C81 C80 -174.63(15) . . . . ?
C74 C73 C72 C71 -1.8(14) . . . . ?
C71 C70 C75 C74 -9(2) . . . . ?

loop_
_smtbx_masks_void_nr
_smtbx_masks_void_average_x
_smtbx_masks_void_average_y
_smtbx_masks_void_average_z
_smtbx_masks_void_volume
_smtbx_masks_void_count_electrons
_smtbx_masks_void_content
1 0.000 0.000 0.500 354.0 93.2 ?
2 0.478 0.943 0.238 9.0 0.0 ?
3 0.522 0.057 0.762 9.0 0.0 ?
